data_7716708
loop_
_publ_author_name
'Hsueh, Fang-Che'
'Barluzzi, Luciano'
'Rajeshkumar, Thayalan'
'Scopelliti, Rosario'
'Zivkovic, Ivica'
'Maron, Laurent'
'Mazzanti, Marinella'

_publ_section_title
;
 Synthesis, structure and redox properties of single-atom bridged
 diuranium complexes supported by aryloxides.
;
_journal_issue 32
_journal_name_full 'Dalton transactions (Cambridge, England : 2003)'
_journal_page_first 13416
_journal_page_last 13426
_journal_paper_doi 10.1039/d4dt01819b
_journal_volume 53
_journal_year 2024
_chemical_formula_moiety 'C84 H126 O7 U2, C16 H32 Li O4, 2(C6 H14), 2(C4 H8 O)'
_chemical_formula_sum 'C120 H202 Li O13 U2'
_chemical_formula_weight 2335.80
_space_group_crystal_system triclinic
_space_group_IT_number 2
_space_group_name_Hall '-P 1'
_space_group_name_H-M_alt 'P -1'
_atom_sites_solution_hydrogens geom
_atom_sites_solution_primary dual
_atom_sites_solution_secondary difmap
_audit_creation_date 2024-03-01
_audit_creation_method
;
Olex2 1.5
(compiled 2024.02.16 svn.r378c4104 for OlexSys, GUI svn.r6928)
;
_audit_update_record
;
2024-06-12 deposited with the CCDC.	2024-07-19 downloaded from the CCDC.
;
_cell_angle_alpha 102.1051(10)
_cell_angle_beta 97.5370(10)
_cell_angle_gamma 95.7018(11)
_cell_formula_units_Z 2
_cell_length_a 14.9084(2)
_cell_length_b 19.4995(2)
_cell_length_c 21.0862(2)
_cell_measurement_reflns_used 33211
_cell_measurement_temperature 140.00(10)
_cell_measurement_theta_max 76.0010
_cell_measurement_theta_min 4.1350
_cell_volume 5890.70(12)
_computing_cell_refinement 'CrysAlisPro 1.171.43.109a (Rigaku OD, 2024)'
_computing_data_collection 'CrysAlisPro system (CCD 43.108a 64-bit (release 14-02-2024))'
_computing_data_reduction 'CrysAlisPro 1.171.43.109a (Rigaku OD, 2024)'
_computing_molecular_graphics 'Olex2 1.5 (Dolomanov et al., 2009)'
_computing_publication_material 'Olex2 1.5 (Dolomanov et al., 2009)'
_computing_structure_refinement 'SHELXL 2019/3 (Sheldrick, 2015)'
_computing_structure_solution 'SHELXT (Sheldrick, 2015)'
_diffrn_ambient_environment N~2~
_diffrn_ambient_temperature 140.00(10)
_diffrn_detector 'CCD plate'
_diffrn_detector_area_resol_mean 5.2817
_diffrn_detector_type AtlasS2
_diffrn_measured_fraction_theta_full 0.999
_diffrn_measured_fraction_theta_max 0.970
_diffrn_measurement_details
;
List of Runs (angles in degrees, time in seconds):

  # Type    Start    End  Width  t~exp~   \w     \q     \k     \f   Frames
#--------------------------------------------------------------------------
  1  \w   -115.00 -20.00   1.00    1.00    --  -40.85 -41.00-164.00   95
  2  \w      2.00  33.00   1.00    1.00    --  -40.85  41.00 -11.00   31
  3  \w     16.00 115.00   1.00    1.00    --   40.85  41.00 -11.00   99
  4  \w      0.00  45.00   1.00    1.00    --   40.85 -41.00-164.00   45
  5  \w     88.00 178.00   1.00    4.00    --  112.00  41.00 -11.00   90
  6  \w     63.00 112.00   1.00    4.00    --  112.00 -41.00-164.00   49
  7  \w    -66.00  -7.00   1.00    1.00    --  -40.85 125.00  60.00   59
  8  \w     14.00 113.00   1.00    1.00    --   40.85  57.00  90.00   99
  9  \w     -4.00  39.00   1.00    1.00    --   40.85 -38.00  90.00   43
 10  \w     27.00  95.00   1.00    1.00    --   40.85-125.00-120.00   68
 11  \w     27.00  83.00   1.00    1.00    --   40.85-125.00  60.00   56
 12  \w    103.00 176.00   1.00    4.00    --  112.00  77.00 -60.00   73
 13  \w    113.00 144.00   1.00    4.00    --  112.00  45.00-120.00   31
 14  \w     42.00 137.00   1.00    4.00    --  112.00 -45.00 -60.00   95
 15  \w     78.00 109.00   1.00    4.00    --  112.00-111.00-180.00   31
 16  \w     40.00 109.00   1.00    4.00    --  112.00-111.00 -60.00   69
 17  \w    125.00 152.00   1.00    4.00    --  112.00  77.00-180.00   27
 18  \w    105.00 173.00   1.00    4.00    --  112.00 111.00  60.00   68
 19  \w    104.00 144.00   1.00    4.00    --  112.00  77.00  60.00   40
 20  \w     41.00  68.00   1.00    4.00    --  112.00-111.00 120.00   27
 21  \w     69.00 109.00   1.00    4.00    --  112.00-111.00   0.00   40
 22  \w     29.00  82.00   1.00    4.00    --  112.00 -94.00-150.00   53
 23  \w     40.00 109.00   1.00    4.00    --  112.00-111.00  90.00   69
 24  \w     69.00  98.00   1.00    4.00    --  112.00 -94.00  30.00   29
 25  \w     41.00 108.00   1.00    4.00    --  112.00-111.00  30.00   67
 26  \w     85.00 178.00   1.00    4.00    --  112.00  30.00  60.00   93
 27  \w    105.00 133.00   1.00    4.00    --  112.00 111.00 -90.00   28
 28  \w    147.00 174.00   1.00    4.00    --  112.00 111.00 -90.00   27
 29  \w     30.00  57.00   1.00    4.00    --  112.00 -94.00 120.00   27
 30  \w     79.00 105.00   1.00    4.00    --  112.00 -94.00 120.00   26
 31  \w     84.00 141.00   1.00    4.00    --  112.00  61.00 150.00   57
 32  \w    124.00 169.00   1.00    4.00    --  112.00  30.00  30.00   45
 33  \w     81.00 108.00   1.00    4.00    --  112.00-111.00 120.00   27
 34  \w     29.00  74.00   1.00    4.00    --  112.00 -94.00-120.00   45
 35  \w     50.00 109.00   1.00    4.00    --  112.00-111.00 -90.00   59
 36  \w     75.00 103.00   1.00    4.00    --  112.00-111.00 -30.00   28
 37  \w     51.00 107.00   1.00    4.00    --  112.00 -94.00-180.00   56
 38  \w    105.00 168.00   1.00    4.00    --  112.00 111.00  90.00   63
 39  \w    108.00 135.00   1.00    4.00    --  112.00  77.00 -90.00   27
 40  \w    148.00 173.00   1.00    4.00    --  112.00  77.00 -90.00   25
 41  \w     38.00  65.00   1.00    4.00    --  112.00 -94.00  90.00   27
 42  \w     65.00 133.00   1.00    4.00    --  112.00 178.00-150.00   68
;
_diffrn_measurement_device 'four-circle diffractometer'
_diffrn_measurement_device_type 'SuperNova, Dual, Cu at home/near, AtlasS2'
_diffrn_measurement_method '\w scans'
_diffrn_orient_matrix_type 'CrysAlisPro convention (1999,Acta A55,543-557)'
_diffrn_orient_matrix_UB_11 -0.0821137000
_diffrn_orient_matrix_UB_12 0.0420780000
_diffrn_orient_matrix_UB_13 -0.0015911000
_diffrn_orient_matrix_UB_21 -0.0472026000
_diffrn_orient_matrix_UB_22 -0.0474732000
_diffrn_orient_matrix_UB_23 0.0390694000
_diffrn_orient_matrix_UB_31 0.0456472000
_diffrn_orient_matrix_UB_32 0.0511707000
_diffrn_orient_matrix_UB_33 0.0647615000
_diffrn_radiation_monochromator mirror
_diffrn_radiation_probe x-ray
_diffrn_radiation_type 'Cu K\a'
_diffrn_radiation_wavelength 1.54184
_diffrn_reflns_av_unetI/netI 0.0273
_diffrn_reflns_Laue_measured_fraction_full 0.999
_diffrn_reflns_Laue_measured_fraction_max 0.970
_diffrn_reflns_limit_h_max 18
_diffrn_reflns_limit_h_min -18
_diffrn_reflns_limit_k_max 24
_diffrn_reflns_limit_k_min -24
_diffrn_reflns_limit_l_max 26
_diffrn_reflns_limit_l_min -26
_diffrn_reflns_number 28682
_diffrn_reflns_point_group_measured_fraction_full 0.999
_diffrn_reflns_point_group_measured_fraction_max 0.970
_diffrn_reflns_theta_full 67.684
_diffrn_reflns_theta_max 78.497
_diffrn_reflns_theta_min 2.808
_diffrn_source 'micro-focus sealed X-ray tube'
_diffrn_source_type 'SuperNova (Cu) X-ray Source'
_exptl_absorpt_coefficient_mu 8.110
_exptl_absorpt_correction_T_max 0.377
_exptl_absorpt_correction_T_min 0.127
_exptl_absorpt_correction_type analytical
_exptl_absorpt_process_details
;
CrysAlisPro 1.171.43.109a (Rigaku Oxford Diffraction, 2024)
Analytical numeric absorption correction using a multifaceted crystal
model based on expressions derived by R.C. Clark & J.S. Reid.
(Clark, R. C. & Reid, J. S. (1995). Acta Cryst. A51, 887-897)
Empirical absorption correction using spherical harmonics,
implemented in SCALE3 ABSPACK scaling algorithm.
;
_exptl_crystal_colour 'dark brown'
_exptl_crystal_density_diffrn 1.317
_exptl_crystal_description prism
_exptl_crystal_F_000 2426
_exptl_crystal_size_max 0.424
_exptl_crystal_size_mid 0.232
_exptl_crystal_size_min 0.206
_refine_diff_density_max 1.756
_refine_diff_density_min -1.913
_refine_diff_density_rms 0.142
_refine_ls_extinction_method none
_refine_ls_goodness_of_fit_ref 1.023
_refine_ls_hydrogen_treatment constr
_refine_ls_matrix_type full
_refine_ls_number_parameters 1542
_refine_ls_number_reflns 28682
_refine_ls_number_restraints 1401
_refine_ls_restrained_S_all 1.022
_refine_ls_R_factor_all 0.0462
_refine_ls_R_factor_gt 0.0407
_refine_ls_shift/su_max 0.002
_refine_ls_shift/su_mean 0.000
_refine_ls_structure_factor_coef Fsqd
_refine_ls_weighting_details 'w=1/[\s^2^(Fo^2^)+(0.0949P)^2^] where P=(Fo^2^+2Fc^2^)/3'
_refine_ls_weighting_scheme calc
_refine_ls_wR_factor_gt 0.1130
_refine_ls_wR_factor_ref 0.1196
_reflns_Friedel_coverage 0.000
_reflns_number_gt 24674
_reflns_number_total 28682
_reflns_threshold_expression 'I > 2\s(I)'
_twin_special_details
;
Component 2 rotated by -179.9855\% 
around [1.00 -0.00 -0.00] (reciprocal) or [0.99 0.10 0.11] (direct)
;
_cod_data_source_file d4dt01819b2.cif
_cod_data_source_block ah739
_cod_depositor_comments 'Adding full bibliography for 7716706--7716710.cif.'
_cod_database_code 7716708
_shelx_shelxl_version_number 2019/3
_chemical_oxdiff_formula 'C120 H202 Li1 O13 U2'
_shelx_space_group_comment
;
The symmetry employed for this shelxl refinement is uniquely defined
by the following loop, which should always be used as a source of
symmetry information in preference to the above space-group names.
They are only intended as comments.
;
_shelx_estimated_absorpt_t_max 0.286
_shelx_estimated_absorpt_t_min 0.130
_olex2_refinement_description
;
1. Twinned data refinement
 Scales: 0.8790(11)
 0.1210(11)
2. Fixed Uiso
 At 1.2 times of:
  All C(H) groups, All C(H,H) groups
 At 1.5 times of:
  All C(H,H,H) groups
3. Restrained distances
 C107-C106
 1.54 with sigma of 0.02
 O16-C113
 1.43 with sigma of 0.02
 C110-C111
 1.54 with sigma of 0.02
 O11-Li1 \\sim O15-Li1 \\sim O12-Li1 \\sim O16-Li1 \\sim O9-Li1 \\sim O13-Li1
\\sim O14-Li1 \\sim O10-Li1
 with sigma of 0.02
 O9-C88 \\sim O9-C85 \\sim O13-C104 \\sim O13-C101 \\sim O15-C108 \\sim
O15-C105 \\sim O11-C96 \\sim O11-
 C93 \\sim O10-C89 \\sim O10-C92 \\sim O14-C112 \\sim O14-C109 \\sim O16-C113
\\sim O16-C116 \\sim O12-C100
 \\sim O12-C97
 with sigma of 0.02
 C103-C104 \\sim C102-C103 \\sim C102-C101 \\sim C85-C86 \\sim C86-C87 \\sim
C88-C87 \\sim C108-C107 ~
 C107-C106 \\sim C94-C93 \\sim C105-C106 \\sim C95-C96 \\sim C94-C95 \\sim
C90-C89 \\sim C91-C92 \\sim C91-
 C90 \\sim C110-C109 \\sim C112-C111 \\sim C114-C113 \\sim C115-C114 \\sim
C100-C99 \\sim C115-C116 ~
 C98-C97 \\sim C98-C99
 with sigma of 0.02
 O20-C129 \\sim O19-C128 \\sim O20-C132 \\sim O19-C125
 with sigma of 0.02
 C126-C125 \\sim C126-C127 \\sim C128-C127 \\sim C130-C129 \\sim C131-C130
\\sim C131-C132
 with sigma of 0.02
 O17-C117 \\sim O18-C121 \\sim O17-C120 \\sim O18-C124
 with sigma of 0.02
 C121-C122 \\sim C118-C117 \\sim C122-C123 \\sim C119-C118 \\sim C124-C123
\\sim C119-C120
 with sigma of 0.02
 C120-C117 \\sim C124-C121
 with sigma of 0.02
4. Uiso/Uaniso restraints and constraints
O9 \\sim O10 \\sim O11 \\sim O12 \\sim O13 \\sim O14 \\sim O15 \\sim O16 \\sim
C85 \\sim C86 \\sim C87 \\sim C88 \\sim C89 \\sim C90 \\sim C91 \\sim C92 \\sim
C93 \\sim C94 \\sim C95 \\sim C96 \\sim C97 \\sim C98 \\sim C99 \\sim C100
\\sim C101 \\sim C102 \\sim C103 \\sim C104 \\sim C105 \\sim C106 \\sim C107
\\sim C108 \\sim C109 \\sim C110 \\sim C111 \\sim C112 \\sim C113 \\sim C114
\\sim C115 \\sim C116 \\sim Li1: within 2A with sigma of 0.02 and sigma for
terminal atoms of 0.04 within 2A
O17 \\sim C117 \\sim C118 \\sim C119 \\sim C120 \\sim O18 \\sim C121 \\sim C122
\\sim C123 \\sim C124 \\sim O19 \\sim C125 \\sim C126 \\sim C127 \\sim C128
\\sim O20 \\sim C129 \\sim C130 \\sim C131 \\sim C132: within 2A with sigma of
0.02 and sigma for terminal atoms of 0.04 within 2A
5. Others
 Sof(O13)=Sof(O14)=Sof(O15)=Sof(O16)=Sof(C101)=Sof(H10F)=Sof(H10G)=Sof(C102)=
 Sof(H10H)=Sof(H10I)=Sof(C103)=Sof(H10J)=Sof(H10K)=Sof(C104)=Sof(H10L)=
 Sof(H10M)=Sof(C105)=Sof(H10N)=Sof(H10O)=Sof(C106)=Sof(H10P)=Sof(H10Q)=
 Sof(C107)=Sof(H10R)=Sof(H10S)=Sof(C108)=Sof(H10T)=Sof(H10U)=Sof(C109)=
 Sof(H10V)=Sof(H10W)=Sof(C110)=Sof(H11A)=Sof(H11B)=Sof(C111)=Sof(H11C)=
 Sof(H11D)=Sof(C112)=Sof(H11E)=Sof(H11F)=Sof(C113)=Sof(H11G)=Sof(H11H)=
 Sof(C114)=Sof(H11I)=Sof(H11J)=Sof(C115)=Sof(H11K)=Sof(H11L)=Sof(C116)=
 Sof(H11M)=Sof(H11N)=1-FVAR(1)
 Sof(O9)=Sof(O10)=Sof(O11)=Sof(O12)=Sof(C85)=Sof(H85A)=Sof(H85B)=Sof(C86)=
 Sof(H86A)=Sof(H86B)=Sof(C87)=Sof(H87A)=Sof(H87B)=Sof(C88)=Sof(H88A)=Sof(H88B)=
 Sof(C89)=Sof(H89A)=Sof(H89B)=Sof(C90)=Sof(H90A)=Sof(H90B)=Sof(C91)=Sof(H91A)=
 Sof(H91B)=Sof(C92)=Sof(H92A)=Sof(H92B)=Sof(C93)=Sof(H93A)=Sof(H93B)=Sof(C94)=
 Sof(H94A)=Sof(H94B)=Sof(C95)=Sof(H95A)=Sof(H95B)=Sof(C96)=Sof(H96A)=Sof(H96B)=
 Sof(C97)=Sof(H97A)=Sof(H97B)=Sof(C98)=Sof(H98A)=Sof(H98B)=Sof(C99)=Sof(H99A)=
 Sof(H99B)=Sof(C100)=Sof(H10D)=Sof(H10E)=FVAR(1)
 Sof(O18)=Sof(C121)=Sof(H12F)=Sof(H12G)=Sof(C122)=Sof(H12H)=Sof(H12I)=
 Sof(C123)=Sof(H12J)=Sof(H12K)=Sof(C124)=Sof(H12L)=Sof(H12M)=1-FVAR(2)
 Sof(O17)=Sof(C117)=Sof(H11O)=Sof(H11P)=Sof(C118)=Sof(H11Q)=Sof(H11R)=
 Sof(C119)=Sof(H11S)=Sof(H11T)=Sof(C120)=Sof(H12D)=Sof(H12E)=FVAR(2)
 Sof(O20)=Sof(C129)=Sof(H12V)=Sof(H12W)=Sof(C130)=Sof(H13U)=Sof(H13V)=
 Sof(C131)=Sof(H13W)=Sof(H13X)=Sof(C132)=Sof(H13Y)=Sof(H)=1-FVAR(3)
 Sof(O19)=Sof(C125)=Sof(H12N)=Sof(H12O)=Sof(C126)=Sof(H12P)=Sof(H12Q)=
 Sof(C127)=Sof(H12R)=Sof(H12S)=Sof(C128)=Sof(H12T)=Sof(H12U)=FVAR(3)
6.a Secondary CH2 refined with riding coordinates:
 C85(H85A,H85B), C86(H86A,H86B), C87(H87A,H87B), C88(H88A,H88B), C89(H89A,
 H89B), C90(H90A,H90B), C91(H91A,H91B), C92(H92A,H92B), C93(H93A,H93B),
 C94(H94A,H94B), C95(H95A,H95B), C96(H96A,H96B), C97(H97A,H97B), C98(H98A,H98B),
  C99(H99A,H99B), C100(H10D,H10E), C101(H10F,H10G), C102(H10H,H10I), C103(H10J,
 H10K), C104(H10L,H10M), C105(H10N,H10O), C106(H10P,H10Q), C107(H10R,H10S),
 C108(H10T,H10U), C109(H10V,H10W), C110(H11A,H11B), C111(H11C,H11D), C112(H11E,
 H11F), C113(H11G,H11H), C114(H11I,H11J), C115(H11K,H11L), C116(H11M,H11N),
 C117(H11O,H11P), C118(H11Q,H11R), C119(H11S,H11T), C120(H12D,H12E), C121(H12F,
 H12G), C122(H12H,H12I), C123(H12J,H12K), C124(H12L,H12M), C125(H12N,H12O),
 C126(H12P,H12Q), C127(H12R,H12S), C128(H12T,H12U), C129(H12V,H12W), C130(H13U,
 H13V), C131(H13W,H13X), C132(H13Y,H), C134(H13G,H13H), C135(H13I,H13J),
 C136(H13K,H13L), C137(H13M,H13N), C140(H14D,H14E), C141(H14F,H14G), C142(H14H,
 H14I), C143(H14J,H14K)
6.b Aromatic/amide H refined with riding coordinates:
 C3(H3), C4(H4), C5(H5), C17(H17), C18(H18), C19(H19), C31(H31), C32(H32),
 C33(H33), C45(H45), C46(H46), C47(H47), C59(H59), C60(H60), C61(H61), C73(H73),
  C74(H74), C75(H75)
6.c Idealised Me refined as rotating group:
 C8(H8A,H8B,H8C), C9(H9A,H9B,H9C), C10(H10A,H10B,H10C), C12(H12A,H12B,H12C),
 C13(H13A,H13B,H13C), C14(H14A,H14B,H14C), C22(H22A,H22B,H22C), C23(H23A,H23B,
 H23C), C24(H24A,H24B,H24C), C26(H26A,H26B,H26C), C27(H27A,H27B,H27C), C28(H28A,
 H28B,H28C), C36(H36A,H36B,H36C), C37(H37A,H37B,H37C), C38(H38A,H38B,H38C),
 C40(H40A,H40B,H40C), C41(H41A,H41B,H41C), C42(H42A,H42B,H42C), C50(H50A,H50B,
 H50C), C51(H51A,H51B,H51C), C52(H52A,H52B,H52C), C54(H54A,H54B,H54C), C55(H55A,
 H55B,H55C), C56(H56A,H56B,H56C), C64(H64A,H64B,H64C), C65(H65A,H65B,H65C),
 C66(H66A,H66B,H66C), C68(H68A,H68B,H68C), C69(H69A,H69B,H69C), C70(H70A,H70B,
 H70C), C78(H78A,H78B,H78C), C79(H79A,H79B,H79C), C80(H80A,H80B,H80C), C82(H82A,
 H82B,H82C), C83(H83A,H83B,H83C), C84(H84A,H84B,H84C), C133(H13D,H13E,H13F),
 C138(H13O,H13P,H13Q), C139(H13R,H13S,H13T), C144(H14L,H14M,H14N)
;
_olex2_submission_special_instructions 'No special instructions were received'
_oxdiff_exptl_absorpt_empirical_details
;
Empirical correction (ABSPACK) includes:
- Absorption correction using spherical harmonics
- Frame scaling
- Detector area scaling
- B-factor correction
;
_oxdiff_exptl_absorpt_empirical_full_max 22.150
_oxdiff_exptl_absorpt_empirical_full_min 0.203
_oxdiff_twin_integration_method simultaneous
_oxdiff_twin_items 2

loop_
_space_group_symop_operation_xyz
'x, y, z'
'-x, -y, -z'

loop_
_atom_site_label
_atom_site_type_symbol
_atom_site_fract_x
_atom_site_fract_y
_atom_site_fract_z
_atom_site_U_iso_or_equiv
_atom_site_adp_type
_atom_site_occupancy
_atom_site_site_symmetry_order
_atom_site_calc_flag
_atom_site_refinement_flags_posn
_atom_site_refinement_flags_adp
_atom_site_refinement_flags_occupancy
_atom_site_disorder_assembly
_atom_site_disorder_group
U1 U 0.51512(2) 0.58249(2) 0.44691(2) 0.02068(5) Uani 1 1 d . . . . .
O1 O 0.500000 0.500000 0.500000 0.0359(10) Uani 1 2 d S . P . .
O2 O 0.3751(2) 0.56900(18) 0.38795(16) 0.0301(6) Uani 1 1 d . . . . .
O3 O 0.5392(2) 0.69926(15) 0.47306(14) 0.0259(6) Uani 1 1 d . . . . .
O4 O 0.6569(2) 0.57315(17) 0.42793(15) 0.0274(6) Uani 1 1 d . . . . .
C1 C 0.2858(3) 0.5590(2) 0.3631(2) 0.0283(9) Uani 1 1 d . . . . .
C2 C 0.2551(3) 0.5170(2) 0.2981(2) 0.0287(9) Uani 1 1 d . . . . .
C3 C 0.1616(3) 0.5015(3) 0.2756(2) 0.0368(10) Uani 1 1 d . . . . .
H3 H 0.140864 0.472281 0.233109 0.044 Uiso 1 1 calc R U . . .
C4 C 0.0980(4) 0.5275(3) 0.3136(3) 0.0410(11) Uani 1 1 d . . . . .
H4 H 0.034469 0.515603 0.297875 0.049 Uiso 1 1 calc R U . . .
C5 C 0.1288(3) 0.5709(3) 0.3746(2) 0.0356(10) Uani 1 1 d . . . . .
H5 H 0.085204 0.590039 0.399952 0.043 Uiso 1 1 calc R U . . .
C6 C 0.2206(3) 0.5880(2) 0.4006(2) 0.0285(9) Uani 1 1 d . . . . .
C7 C 0.3201(3) 0.4838(3) 0.2536(2) 0.0352(10) Uani 1 1 d . . . . .
C8 C 0.3947(4) 0.5386(4) 0.2449(3) 0.0464(13) Uani 1 1 d . . . . .
H8A H 0.366929 0.574158 0.225095 0.070 Uiso 1 1 calc R U . . .
H8B H 0.434697 0.515338 0.216220 0.070 Uiso 1 1 calc R U . . .
H8C H 0.430540 0.561604 0.287811 0.070 Uiso 1 1 calc R U . . .
C9 C 0.2705(4) 0.4457(4) 0.1837(3) 0.0458(13) Uani 1 1 d . . . . .
H9A H 0.230767 0.403559 0.186261 0.069 Uiso 1 1 calc R U . . .
H9B H 0.315792 0.431730 0.155372 0.069 Uiso 1 1 calc R U . . .
H9C H 0.233668 0.477915 0.165292 0.069 Uiso 1 1 calc R U . . .
C10 C 0.3603(4) 0.4253(3) 0.2834(3) 0.0442(12) Uani 1 1 d . . . . .
H10A H 0.389138 0.445431 0.328904 0.066 Uiso 1 1 calc R U . . .
H10B H 0.405969 0.405953 0.257721 0.066 Uiso 1 1 calc R U . . .
H10C H 0.311325 0.387481 0.282381 0.066 Uiso 1 1 calc R U . . .
C11 C 0.2484(3) 0.6377(3) 0.4697(2) 0.0306(9) Uani 1 1 d . . . . .
C12 C 0.3122(4) 0.7024(3) 0.4655(3) 0.0360(10) Uani 1 1 d . . . . .
H12A H 0.364191 0.686949 0.444935 0.054 Uiso 1 1 calc R U . . .
H12B H 0.334205 0.731410 0.509776 0.054 Uiso 1 1 calc R U . . .
H12C H 0.279010 0.730369 0.439095 0.054 Uiso 1 1 calc R U . . .
C13 C 0.2899(3) 0.5960(3) 0.5179(2) 0.0320(9) Uani 1 1 d . . . . .
H13A H 0.243281 0.559118 0.522740 0.048 Uiso 1 1 calc R U . . .
H13B H 0.311913 0.628190 0.560713 0.048 Uiso 1 1 calc R U . . .
H13C H 0.340919 0.574105 0.501002 0.048 Uiso 1 1 calc R U . . .
C14 C 0.1654(4) 0.6658(3) 0.4978(3) 0.0402(11) Uani 1 1 d . . . . .
H14A H 0.133082 0.689813 0.467196 0.060 Uiso 1 1 calc R U . . .
H14B H 0.186229 0.699184 0.540148 0.060 Uiso 1 1 calc R U . . .
H14C H 0.124230 0.626152 0.504046 0.060 Uiso 1 1 calc R U . . .
C15 C 0.5412(3) 0.7681(2) 0.4992(2) 0.0263(8) Uani 1 1 d . . . . .
C16 C 0.5356(3) 0.7918(2) 0.5663(2) 0.0288(9) Uani 1 1 d . . . . .
C17 C 0.5337(4) 0.8646(3) 0.5908(2) 0.0396(12) Uani 1 1 d . . . . .
H17 H 0.528400 0.880788 0.635745 0.047 Uiso 1 1 calc R U . . .
C18 C 0.5392(5) 0.9129(3) 0.5521(3) 0.0452(13) Uani 1 1 d . . . . .
H18 H 0.537959 0.961713 0.569864 0.054 Uiso 1 1 calc R U . . .
C19 C 0.5467(4) 0.8886(3) 0.4855(3) 0.0432(12) Uani 1 1 d . . . . .
H19 H 0.550791 0.921685 0.458331 0.052 Uiso 1 1 calc R U . . .
C20 C 0.5482(3) 0.8178(2) 0.4587(2) 0.0309(9) Uani 1 1 d . . . . .
C21 C 0.5352(3) 0.7480(3) 0.6189(2) 0.0304(9) Uani 1 1 d . . . . .
C22 C 0.5292(4) 0.6669(2) 0.5931(2) 0.0319(10) Uani 1 1 d . . . . .
H22A H 0.527934 0.643521 0.629885 0.048 Uiso 1 1 calc R U . . .
H22B H 0.582501 0.656180 0.571973 0.048 Uiso 1 1 calc R U . . .
H22C H 0.473455 0.649807 0.561146 0.048 Uiso 1 1 calc R U . . .
C23 C 0.4533(5) 0.7601(3) 0.6563(3) 0.0448(13) Uani 1 1 d . . . . .
H23A H 0.396428 0.748845 0.624859 0.067 Uiso 1 1 calc R U . . .
H23B H 0.459756 0.809712 0.679957 0.067 Uiso 1 1 calc R U . . .
H23C H 0.451905 0.729487 0.687598 0.067 Uiso 1 1 calc R U . . .
C24 C 0.6253(4) 0.7709(3) 0.6680(2) 0.0414(12) Uani 1 1 d . . . . .
H24A H 0.626441 0.742653 0.701409 0.062 Uiso 1 1 calc R U . . .
H24B H 0.629230 0.821091 0.689265 0.062 Uiso 1 1 calc R U . . .
H24C H 0.677186 0.763409 0.644432 0.062 Uiso 1 1 calc R U . . .
C25 C 0.5581(4) 0.7935(3) 0.3857(2) 0.0335(10) Uani 1 1 d . . . . .
C26 C 0.4724(4) 0.7443(3) 0.3467(2) 0.0374(11) Uani 1 1 d . . . . .
H26A H 0.464634 0.701708 0.364237 0.056 Uiso 1 1 calc R U . . .
H26B H 0.479403 0.730829 0.300325 0.056 Uiso 1 1 calc R U . . .
H26C H 0.418591 0.769041 0.350717 0.056 Uiso 1 1 calc R U . . .
C27 C 0.6442(4) 0.7580(3) 0.3786(2) 0.0387(11) Uani 1 1 d . . . . .
H27A H 0.697418 0.790285 0.403943 0.058 Uiso 1 1 calc R U . . .
H27B H 0.651498 0.746293 0.332187 0.058 Uiso 1 1 calc R U . . .
H27C H 0.638881 0.714577 0.395051 0.058 Uiso 1 1 calc R U . . .
C28 C 0.5668(5) 0.8565(3) 0.3523(3) 0.0512(15) Uani 1 1 d . . . . .
H28A H 0.511034 0.879197 0.353165 0.077 Uiso 1 1 calc R U . . .
H28B H 0.575587 0.839533 0.306717 0.077 Uiso 1 1 calc R U . . .
H28C H 0.619209 0.890811 0.375902 0.077 Uiso 1 1 calc R U . . .
C29 C 0.7407(3) 0.5556(2) 0.4190(2) 0.0260(8) Uani 1 1 d . . . . .
C30 C 0.8160(3) 0.5789(3) 0.4710(2) 0.0300(9) Uani 1 1 d . . . . .
C31 C 0.8976(3) 0.5521(3) 0.4628(2) 0.0355(10) Uani 1 1 d . . . . .
H31 H 0.947410 0.565835 0.497810 0.043 Uiso 1 1 calc R U . . .
C32 C 0.9094(3) 0.5065(3) 0.4060(3) 0.0391(11) Uani 1 1 d . . . . .
H32 H 0.965162 0.487278 0.402668 0.047 Uiso 1 1 calc R U . . .
C33 C 0.8382(3) 0.4894(3) 0.3536(2) 0.0348(10) Uani 1 1 d . . . . .
H33 H 0.847175 0.460225 0.313385 0.042 Uiso 1 1 calc R U . . .
C34 C 0.7542(3) 0.5134(3) 0.3582(2) 0.0304(9) Uani 1 1 d . . . . .
C35 C 0.8096(3) 0.6309(3) 0.5351(2) 0.0333(10) Uani 1 1 d . . . . .
C36 C 0.7475(4) 0.5950(3) 0.5752(2) 0.0367(10) Uani 1 1 d . . . . .
H36A H 0.688951 0.574758 0.547544 0.055 Uiso 1 1 calc R U . . .
H36B H 0.737112 0.630224 0.613248 0.055 Uiso 1 1 calc R U . . .
H36C H 0.777075 0.557391 0.590353 0.055 Uiso 1 1 calc R U . . .
C37 C 0.7733(4) 0.6979(3) 0.5204(2) 0.0349(10) Uani 1 1 d . . . . .
H37A H 0.812374 0.718759 0.493608 0.052 Uiso 1 1 calc R U . . .
H37B H 0.773467 0.732127 0.561758 0.052 Uiso 1 1 calc R U . . .
H37C H 0.710834 0.685527 0.496498 0.052 Uiso 1 1 calc R U . . .
C38 C 0.9022(4) 0.6551(4) 0.5798(3) 0.0492(13) Uani 1 1 d . . . . .
H38A H 0.925017 0.614486 0.594096 0.074 Uiso 1 1 calc R U . . .
H38B H 0.894908 0.690986 0.618306 0.074 Uiso 1 1 calc R U . . .
H38C H 0.945814 0.675305 0.555538 0.074 Uiso 1 1 calc R U . . .
C39 C 0.6774(4) 0.4923(3) 0.2991(2) 0.0349(10) Uani 1 1 d . . . . .
C40 C 0.7106(4) 0.4540(4) 0.2364(3) 0.0493(14) Uani 1 1 d . . . . .
H40A H 0.757767 0.485626 0.224719 0.074 Uiso 1 1 calc R U . . .
H40B H 0.659080 0.440370 0.200328 0.074 Uiso 1 1 calc R U . . .
H40C H 0.735919 0.411497 0.244396 0.074 Uiso 1 1 calc R U . . .
C41 C 0.6031(4) 0.4409(3) 0.3134(3) 0.0439(12) Uani 1 1 d . . . . .
H41A H 0.628953 0.398771 0.321739 0.066 Uiso 1 1 calc R U . . .
H41B H 0.554151 0.427133 0.275564 0.066 Uiso 1 1 calc R U . . .
H41C H 0.578442 0.463789 0.352151 0.066 Uiso 1 1 calc R U . . .
C42 C 0.6398(4) 0.5583(3) 0.2825(3) 0.0450(13) Uani 1 1 d . . . . .
H42A H 0.610823 0.581597 0.318823 0.067 Uiso 1 1 calc R U . . .
H42B H 0.594663 0.544091 0.242359 0.067 Uiso 1 1 calc R U . . .
H42C H 0.689939 0.591099 0.275697 0.067 Uiso 1 1 calc R U . . .
U2 U 0.48266(2) 0.07792(2) -0.05768(2) 0.02276(5) Uani 1 1 d . . . . .
O5 O 0.500000 0.000000 0.000000 0.0374(11) Uani 1 2 d S . P . .
O6 O 0.3396(2) 0.03964(18) -0.10694(16) 0.0302(6) Uani 1 1 d . . . . .
O7 O 0.4616(2) 0.18912(15) -0.03529(14) 0.0258(6) Uani 1 1 d . . . . .
O8 O 0.6212(2) 0.09400(18) -0.08687(15) 0.0302(6) Uani 1 1 d . . . . .
C43 C 0.2528(3) 0.0111(2) -0.1310(2) 0.0295(9) Uani 1 1 d . . . . .
C44 C 0.2316(4) -0.0321(3) -0.1962(2) 0.0351(10) Uani 1 1 d . . . . .
C45 C 0.1416(4) -0.0634(3) -0.2183(3) 0.0441(12) Uani 1 1 d . . . . .
H45 H 0.127030 -0.092626 -0.261390 0.053 Uiso 1 1 calc R U . . .
C46 C 0.0737(4) -0.0542(3) -0.1815(3) 0.0492(13) Uani 1 1 d . . . . .
H46 H 0.013391 -0.077044 -0.198354 0.059 Uiso 1 1 calc R U . . .
C47 C 0.0941(4) -0.0106(3) -0.1183(3) 0.0411(11) Uani 1 1 d . . . . .
H47 H 0.046919 -0.004113 -0.092224 0.049 Uiso 1 1 calc R U . . .
C48 C 0.1822(3) 0.0236(3) -0.0928(2) 0.0319(9) Uani 1 1 d . . . . .
C49 C 0.3048(4) -0.0462(3) -0.2403(2) 0.0374(11) Uani 1 1 d . . . . .
C50 C 0.3720(4) -0.0894(3) -0.2096(3) 0.0476(13) Uani 1 1 d . . . . .
H50A H 0.400575 -0.062494 -0.165769 0.071 Uiso 1 1 calc R U . . .
H50B H 0.419153 -0.099031 -0.237362 0.071 Uiso 1 1 calc R U . . .
H50C H 0.339082 -0.134188 -0.206145 0.071 Uiso 1 1 calc R U . . .
C51 C 0.2662(5) -0.0908(4) -0.3091(3) 0.0494(14) Uani 1 1 d . . . . .
H51A H 0.238363 -0.137350 -0.305678 0.074 Uiso 1 1 calc R U . . .
H51B H 0.315548 -0.096720 -0.335405 0.074 Uiso 1 1 calc R U . . .
H51C H 0.219905 -0.066959 -0.330156 0.074 Uiso 1 1 calc R U . . .
C52 C 0.3531(5) 0.0235(3) -0.2497(3) 0.0519(15) Uani 1 1 d . . . . .
H52A H 0.307605 0.051094 -0.266268 0.078 Uiso 1 1 calc R U . . .
H52B H 0.395358 0.013196 -0.281324 0.078 Uiso 1 1 calc R U . . .
H52C H 0.387206 0.050763 -0.207543 0.078 Uiso 1 1 calc R U . . .
C53 C 0.1989(3) 0.0722(3) -0.0232(2) 0.0314(9) Uani 1 1 d . . . . .
C54 C 0.1114(4) 0.0774(4) 0.0081(3) 0.0460(13) Uani 1 1 d . . . . .
H54A H 0.126432 0.106783 0.052798 0.069 Uiso 1 1 calc R U . . .
H54B H 0.084527 0.029888 0.009550 0.069 Uiso 1 1 calc R U . . .
H54C H 0.067695 0.098673 -0.018178 0.069 Uiso 1 1 calc R U . . .
C55 C 0.2341(4) 0.1474(3) -0.0286(3) 0.0376(11) Uani 1 1 d . . . . .
H55A H 0.188006 0.164547 -0.056841 0.056 Uiso 1 1 calc R U . . .
H55B H 0.290644 0.146488 -0.047588 0.056 Uiso 1 1 calc R U . . .
H55C H 0.245957 0.178967 0.015195 0.056 Uiso 1 1 calc R U . . .
C56 C 0.2656(3) 0.0438(3) 0.0236(2) 0.0350(10) Uani 1 1 d . . . . .
H56A H 0.282192 0.078712 0.065454 0.053 Uiso 1 1 calc R U . . .
H56B H 0.320624 0.034972 0.004043 0.053 Uiso 1 1 calc R U . . .
H56C H 0.236518 -0.000435 0.031257 0.053 Uiso 1 1 calc R U . . .
C57 C 0.4556(3) 0.2577(2) -0.0103(2) 0.0275(8) Uani 1 1 d . . . . .
C58 C 0.4433(4) 0.3037(3) -0.0538(2) 0.0334(10) Uani 1 1 d . . . . .
C59 C 0.4386(5) 0.3753(3) -0.0280(3) 0.0486(14) Uani 1 1 d . . . . .
H59 H 0.429692 0.406196 -0.056953 0.058 Uiso 1 1 calc R U . . .
C60 C 0.4469(6) 0.4017(3) 0.0389(3) 0.0537(16) Uani 1 1 d . . . . .
H60 H 0.445486 0.450613 0.055910 0.064 Uiso 1 1 calc R U . . .
C61 C 0.4572(5) 0.3564(3) 0.0811(3) 0.0446(13) Uani 1 1 d . . . . .
H61 H 0.461359 0.374899 0.126982 0.054 Uiso 1 1 calc R U . . .
C62 C 0.4618(4) 0.2841(3) 0.0584(2) 0.0331(10) Uani 1 1 d . . . . .
C63 C 0.4355(4) 0.2764(3) -0.1294(2) 0.0367(11) Uani 1 1 d . . . . .
C64 C 0.5241(4) 0.2486(3) -0.1470(2) 0.0374(11) Uani 1 1 d . . . . .
H64A H 0.576344 0.284052 -0.125397 0.056 Uiso 1 1 calc R U . . .
H64B H 0.522253 0.239443 -0.194706 0.056 Uiso 1 1 calc R U . . .
H64C H 0.530070 0.204675 -0.132191 0.056 Uiso 1 1 calc R U . . .
C65 C 0.3540(4) 0.2185(3) -0.1565(2) 0.0398(11) Uani 1 1 d . . . . .
H65A H 0.361016 0.178834 -0.135180 0.060 Uiso 1 1 calc R U . . .
H65B H 0.351431 0.201990 -0.203964 0.060 Uiso 1 1 calc R U . . .
H65C H 0.297462 0.237709 -0.147579 0.060 Uiso 1 1 calc R U . . .
C66 C 0.4204(5) 0.3364(3) -0.1658(3) 0.0494(14) Uani 1 1 d . . . . .
H66A H 0.361411 0.352632 -0.159318 0.074 Uiso 1 1 calc R U . . .
H66B H 0.420975 0.318765 -0.212751 0.074 Uiso 1 1 calc R U . . .
H66C H 0.469320 0.375965 -0.148231 0.074 Uiso 1 1 calc R U . . .
C67 C 0.4716(4) 0.2416(2) 0.1121(2) 0.0310(9) Uani 1 1 d . . . . .
C68 C 0.4806(4) 0.1625(3) 0.0890(2) 0.0335(10) Uani 1 1 d . . . . .
H68A H 0.426110 0.138894 0.057886 0.050 Uiso 1 1 calc R U . . .
H68B H 0.486635 0.140710 0.126906 0.050 Uiso 1 1 calc R U . . .
H68C H 0.534690 0.157684 0.067384 0.050 Uiso 1 1 calc R U . . .
C69 C 0.3873(4) 0.2446(3) 0.1474(3) 0.0454(13) Uani 1 1 d . . . . .
H69A H 0.382558 0.293969 0.167546 0.068 Uiso 1 1 calc R U . . .
H69B H 0.393456 0.217413 0.181490 0.068 Uiso 1 1 calc R U . . .
H69C H 0.332195 0.224498 0.115512 0.068 Uiso 1 1 calc R U . . .
C70 C 0.5578(4) 0.2731(3) 0.1625(3) 0.0424(12) Uani 1 1 d . . . . .
H70A H 0.612009 0.267517 0.141058 0.064 Uiso 1 1 calc R U . . .
H70B H 0.560916 0.248464 0.198520 0.064 Uiso 1 1 calc R U . . .
H70C H 0.555526 0.323545 0.179871 0.064 Uiso 1 1 calc R U . . .
C71 C 0.7098(3) 0.0996(2) -0.0941(2) 0.0282(9) Uani 1 1 d . . . . .
C72 C 0.7786(3) 0.1415(3) -0.0434(2) 0.0303(9) Uani 1 1 d . . . . .
C73 C 0.8700(3) 0.1397(3) -0.0508(2) 0.0369(10) Uani 1 1 d . . . . .
H73 H 0.915862 0.166799 -0.016733 0.044 Uiso 1 1 calc R U . . .
C74 C 0.8962(4) 0.0998(3) -0.1061(3) 0.0412(11) Uani 1 1 d . . . . .
H74 H 0.958902 0.097935 -0.109365 0.049 Uiso 1 1 calc R U . . .
C75 C 0.8295(4) 0.0629(3) -0.1561(2) 0.0369(10) Uani 1 1 d . . . . .
H75 H 0.847543 0.036847 -0.194706 0.044 Uiso 1 1 calc R U . . .
C76 C 0.7368(3) 0.0617(3) -0.1531(2) 0.0312(9) Uani 1 1 d . . . . .
C77 C 0.7559(3) 0.1868(3) 0.0199(2) 0.0315(9) Uani 1 1 d . . . . .
C78 C 0.6905(4) 0.2387(3) 0.0032(2) 0.0351(10) Uani 1 1 d . . . . .
H78A H 0.717928 0.268145 -0.023348 0.053 Uiso 1 1 calc R U . . .
H78B H 0.678856 0.268901 0.043919 0.053 Uiso 1 1 calc R U . . .
H78C H 0.632781 0.212125 -0.021520 0.053 Uiso 1 1 calc R U . . .
C79 C 0.7166(4) 0.1389(3) 0.0619(2) 0.0369(10) Uani 1 1 d . . . . .
H79A H 0.659092 0.111446 0.037869 0.055 Uiso 1 1 calc R U . . .
H79B H 0.705500 0.168223 0.103219 0.055 Uiso 1 1 calc R U . . .
H79C H 0.760286 0.106618 0.071398 0.055 Uiso 1 1 calc R U . . .
C80 C 0.8414(4) 0.2325(3) 0.0632(3) 0.0454(12) Uani 1 1 d . . . . .
H80A H 0.885590 0.201772 0.075589 0.068 Uiso 1 1 calc R U . . .
H80B H 0.823986 0.260581 0.102894 0.068 Uiso 1 1 calc R U . . .
H80C H 0.869026 0.264286 0.038653 0.068 Uiso 1 1 calc R U . . .
C81 C 0.6674(4) 0.0203(3) -0.2124(2) 0.0362(10) Uani 1 1 d . . . . .
C82 C 0.7133(4) -0.0096(4) -0.2712(3) 0.0498(14) Uani 1 1 d . . . . .
H82A H 0.748556 0.029193 -0.283807 0.075 Uiso 1 1 calc R U . . .
H82B H 0.666572 -0.034356 -0.308260 0.075 Uiso 1 1 calc R U . . .
H82C H 0.754243 -0.042798 -0.259306 0.075 Uiso 1 1 calc R U . . .
C83 C 0.6166(5) -0.0436(3) -0.1943(3) 0.0524(15) Uani 1 1 d . . . . .
H83A H 0.660313 -0.074991 -0.182542 0.079 Uiso 1 1 calc R U . . .
H83B H 0.571469 -0.069519 -0.231876 0.079 Uiso 1 1 calc R U . . .
H83C H 0.585469 -0.027204 -0.156811 0.079 Uiso 1 1 calc R U . . .
C84 C 0.6017(5) 0.0689(4) -0.2359(3) 0.0562(16) Uani 1 1 d . . . . .
H84A H 0.570911 0.089955 -0.199691 0.084 Uiso 1 1 calc R U . . .
H84B H 0.556097 0.041218 -0.272404 0.084 Uiso 1 1 calc R U . . .
H84C H 0.636081 0.106461 -0.250690 0.084 Uiso 1 1 calc R U . . .
O9 O 1.0206(6) 0.8714(6) 0.3082(5) 0.083(2) Uani 0.681(7) 1 d D U P A 1
O10 O 1.1728(7) 0.7630(6) 0.2685(5) 0.074(3) Uani 0.681(7) 1 d D U P A 1
O11 O 1.1772(6) 0.8448(5) 0.4128(4) 0.064(2) Uani 0.681(7) 1 d D U P A 1
O12 O 1.0118(6) 0.7195(6) 0.3378(5) 0.068(3) Uani 0.681(7) 1 d D U P A 1
O13 O 1.0374(16) 0.8618(11) 0.2767(10) 0.098(5) Uani 0.319(7) 1 d D U P A 2
O14 O 1.1474(16) 0.7497(16) 0.2580(10) 0.086(5) Uani 0.319(7) 1 d D U P A 2
O15 O 1.1835(15) 0.8742(12) 0.3976(9) 0.089(5) Uani 0.319(7) 1 d D U P A 2
O16 O 0.9956(19) 0.7245(16) 0.3210(13) 0.085(5) Uani 0.319(7) 1 d D U P A 2
C85 C 0.9705(9) 0.8717(10) 0.2422(7) 0.088(3) Uani 0.681(7) 1 d D U P A 1
H85A H 0.996487 0.911964 0.225583 0.106 Uiso 0.681(7) 1 calc R U P A 1
H85B H 0.973120 0.827078 0.210252 0.106 Uiso 0.681(7) 1 calc R U P A 1
C86 C 0.8763(9) 0.8788(8) 0.2536(7) 0.079(3) Uani 0.681(7) 1 d D U P A 1
H86A H 0.846212 0.905168 0.223368 0.095 Uiso 0.681(7) 1 calc R U P A 1
H86B H 0.840215 0.831721 0.246975 0.095 Uiso 0.681(7) 1 calc R U P A 1
C87 C 0.8845(10) 0.9175(9) 0.3212(6) 0.089(4) Uani 0.681(7) 1 d D U P A 1
H87A H 0.882669 0.968496 0.323099 0.107 Uiso 0.681(7) 1 calc R U P A 1
H87B H 0.833503 0.899901 0.341719 0.107 Uiso 0.681(7) 1 calc R U P A 1
C88 C 0.9703(9) 0.9069(8) 0.3554(6) 0.083(3) Uani 0.681(7) 1 d D U P A 1
H88A H 1.005093 0.953034 0.379146 0.099 Uiso 0.681(7) 1 calc R U P A 1
H88B H 0.959566 0.878040 0.387757 0.099 Uiso 0.681(7) 1 calc R U P A 1
C89 C 1.1629(9) 0.7748(7) 0.2003(6) 0.075(3) Uani 0.681(7) 1 d D U P A 1
H89A H 1.099644 0.759459 0.177079 0.090 Uiso 0.681(7) 1 calc R U P A 1
H89B H 1.180344 0.825131 0.200384 0.090 Uiso 0.681(7) 1 calc R U P A 1
C90 C 1.2235(11) 0.7324(8) 0.1716(8) 0.091(4) Uani 0.681(7) 1 d D U P A 1
H90A H 1.287062 0.756296 0.184534 0.109 Uiso 0.681(7) 1 calc R U P A 1
H90B H 1.208260 0.721232 0.123130 0.109 Uiso 0.681(7) 1 calc R U P A 1
C91 C 1.2121(14) 0.6673(8) 0.1971(7) 0.097(4) Uani 0.681(7) 1 d D U P A 1
H91A H 1.155551 0.636170 0.174168 0.116 Uiso 0.681(7) 1 calc R U P A 1
H91B H 1.264833 0.640697 0.191892 0.116 Uiso 0.681(7) 1 calc R U P A 1
C92 C 1.2067(10) 0.6935(6) 0.2650(6) 0.066(3) Uani 0.681(7) 1 d D U P A 1
H92A H 1.267530 0.699171 0.292188 0.079 Uiso 0.681(7) 1 calc R U P A 1
H92B H 1.164072 0.660864 0.280569 0.079 Uiso 0.681(7) 1 calc R U P A 1
C93 C 1.2638(10) 0.8797(8) 0.4051(6) 0.073(3) Uani 0.681(7) 1 d D U P A 1
H93A H 1.305625 0.844715 0.392271 0.088 Uiso 0.681(7) 1 calc R U P A 1
H93B H 1.255314 0.907605 0.371062 0.088 Uiso 0.681(7) 1 calc R U P A 1
C94 C 1.2994(13) 0.9252(12) 0.4681(7) 0.109(5) Uani 0.681(7) 1 d D U P A 1
H94A H 1.297141 0.975436 0.466622 0.130 Uiso 0.681(7) 1 calc R U P A 1
H94B H 1.363423 0.918692 0.482060 0.130 Uiso 0.681(7) 1 calc R U P A 1
C95 C 1.2412(12) 0.9046(10) 0.5130(7) 0.099(4) Uani 0.681(7) 1 d D U P A 1
H95A H 1.275090 0.878394 0.541530 0.119 Uiso 0.681(7) 1 calc R U P A 1
H95B H 1.226088 0.947760 0.541499 0.119 Uiso 0.681(7) 1 calc R U P A 1
C96 C 1.1591(12) 0.8618(8) 0.4799(6) 0.083(4) Uani 0.681(7) 1 d D U P A 1
H96A H 1.105870 0.888208 0.483547 0.100 Uiso 0.681(7) 1 calc R U P A 1
H96B H 1.148394 0.818682 0.497111 0.100 Uiso 0.681(7) 1 calc R U P A 1
C97 C 0.9682(8) 0.6769(9) 0.2722(6) 0.068(3) Uani 0.681(7) 1 d D U P A 1
H97A H 0.969392 0.706165 0.239190 0.081 Uiso 0.681(7) 1 calc R U P A 1
H97B H 1.001673 0.636217 0.258825 0.081 Uiso 0.681(7) 1 calc R U P A 1
C98 C 0.8750(9) 0.6520(8) 0.2762(6) 0.072(3) Uani 0.681(7) 1 d D U P A 1
H98A H 0.867981 0.600700 0.275053 0.087 Uiso 0.681(7) 1 calc R U P A 1
H98B H 0.833032 0.660228 0.238940 0.087 Uiso 0.681(7) 1 calc R U P A 1
C99 C 0.8546(16) 0.6922(11) 0.3389(8) 0.073(4) Uani 0.681(7) 1 d D U P A 1
H99A H 0.830388 0.736458 0.333713 0.087 Uiso 0.681(7) 1 calc R U P A 1
H99B H 0.810423 0.663604 0.357340 0.087 Uiso 0.681(7) 1 calc R U P A 1
C100 C 0.9440(13) 0.7066(12) 0.3797(10) 0.072(4) Uani 0.681(7) 1 d D U P A 1
H10D H 0.956305 0.665762 0.398979 0.087 Uiso 0.681(7) 1 calc R U P A 1
H10E H 0.946477 0.748678 0.415908 0.087 Uiso 0.681(7) 1 calc R U P A 1
C101 C 1.0148(17) 0.9322(13) 0.3033(16) 0.087(5) Uani 0.319(7) 1 d D U P A 2
H10F H 1.037036 0.947623 0.351046 0.104 Uiso 0.319(7) 1 calc R U P A 2
H10G H 1.040671 0.967535 0.280800 0.104 Uiso 0.319(7) 1 calc R U P A 2
C102 C 0.9162(18) 0.9214(19) 0.2895(15) 0.090(5) Uani 0.319(7) 1 d D U P A 2
H10H H 0.890890 0.966857 0.292702 0.108 Uiso 0.319(7) 1 calc R U P A 2
H10I H 0.889713 0.895050 0.319501 0.108 Uiso 0.319(7) 1 calc R U P A 2
C103 C 0.900(2) 0.8797(17) 0.2222(15) 0.089(6) Uani 0.319(7) 1 d D U P A 2
H10J H 0.837921 0.853727 0.210876 0.107 Uiso 0.319(7) 1 calc R U P A 2
H10K H 0.908698 0.910491 0.191019 0.107 Uiso 0.319(7) 1 calc R U P A 2
C104 C 0.9675(17) 0.8311(14) 0.2202(12) 0.070(5) Uani 0.319(7) 1 d D U P A 2
H10L H 0.993709 0.826241 0.178925 0.084 Uiso 0.319(7) 1 calc R U P A 2
H10M H 0.939846 0.783804 0.223240 0.084 Uiso 0.319(7) 1 calc R U P A 2
C105 C 1.2788(17) 0.895(2) 0.4280(14) 0.089(5) Uani 0.319(7) 1 d D U P A 2
H10N H 1.310241 0.852418 0.426183 0.107 Uiso 0.319(7) 1 calc R U P A 2
H10O H 1.309713 0.925879 0.403484 0.107 Uiso 0.319(7) 1 calc R U P A 2
C106 C 1.285(2) 0.933(2) 0.4959(15) 0.090(6) Uani 0.319(7) 1 d D U P A 2
H10P H 1.314249 0.981698 0.502085 0.108 Uiso 0.319(7) 1 calc R U P A 2
H10Q H 1.321468 0.908807 0.525259 0.108 Uiso 0.319(7) 1 calc R U P A 2
C107 C 1.191(2) 0.9327(18) 0.5121(13) 0.086(5) Uani 0.319(7) 1 d D U P A 2
H10R H 1.186131 0.921584 0.555375 0.103 Uiso 0.319(7) 1 calc R U P A 2
H10S H 1.166451 0.977760 0.510006 0.103 Uiso 0.319(7) 1 calc R U P A 2
C108 C 1.148(2) 0.8753(18) 0.4581(12) 0.083(6) Uani 0.319(7) 1 d D U P A 2
H10T H 1.155974 0.829991 0.470947 0.100 Uiso 0.319(7) 1 calc R U P A 2
H10U H 1.081929 0.878344 0.450226 0.100 Uiso 0.319(7) 1 calc R U P A 2
C109 C 1.0977(16) 0.7049(13) 0.1954(10) 0.073(4) Uani 0.319(7) 1 d D U P A 2
H10V H 1.076660 0.656398 0.199315 0.087 Uiso 0.319(7) 1 calc R U P A 2
H10W H 1.045827 0.726312 0.176812 0.087 Uiso 0.319(7) 1 calc R U P A 2
C110 C 1.1734(19) 0.707(2) 0.1596(15) 0.092(5) Uani 0.319(7) 1 d D U P A 2
H11A H 1.183829 0.753449 0.147311 0.111 Uiso 0.319(7) 1 calc R U P A 2
H11B H 1.162900 0.668965 0.119432 0.111 Uiso 0.319(7) 1 calc R U P A 2
C111 C 1.258(2) 0.697(2) 0.2109(14) 0.090(5) Uani 0.319(7) 1 d D U P A 2
H11C H 1.268839 0.646735 0.202802 0.108 Uiso 0.319(7) 1 calc R U P A 2
H11D H 1.314038 0.726681 0.207897 0.108 Uiso 0.319(7) 1 calc R U P A 2
C112 C 1.230(2) 0.718(2) 0.2731(16) 0.088(6) Uani 0.319(7) 1 d D U P A 2
H11E H 1.276933 0.753281 0.303741 0.105 Uiso 0.319(7) 1 calc R U P A 2
H11F H 1.216458 0.677261 0.292778 0.105 Uiso 0.319(7) 1 calc R U P A 2
C113 C 0.9428(18) 0.687(2) 0.2578(12) 0.072(5) Uani 0.319(7) 1 d D U P A 2
H11G H 0.951713 0.712516 0.222572 0.087 Uiso 0.319(7) 1 calc R U P A 2
H11H H 0.956604 0.638018 0.244483 0.087 Uiso 0.319(7) 1 calc R U P A 2
C114 C 0.8539(18) 0.690(2) 0.2754(13) 0.081(5) Uani 0.319(7) 1 d D U P A 2
H11I H 0.817133 0.642543 0.258316 0.097 Uiso 0.319(7) 1 calc R U P A 2
H11J H 0.823210 0.724236 0.255124 0.097 Uiso 0.319(7) 1 calc R U P A 2
C115 C 0.859(3) 0.710(2) 0.3470(14) 0.058(5) Uani 0.319(7) 1 d D U P A 2
H11K H 0.830174 0.753208 0.358886 0.069 Uiso 0.319(7) 1 calc R U P A 2
H11L H 0.825099 0.671591 0.362154 0.069 Uiso 0.319(7) 1 calc R U P A 2
C116 C 0.953(3) 0.722(3) 0.3795(18) 0.066(5) Uani 0.319(7) 1 d D U P A 2
H11M H 0.969775 0.682738 0.399675 0.080 Uiso 0.319(7) 1 calc R U P A 2
H11N H 0.966878 0.767378 0.412726 0.080 Uiso 0.319(7) 1 calc R U P A 2
Li1 Li 1.0951(7) 0.8018(6) 0.3315(5) 0.084(3) Uani 1 1 d D U . . .
O17 O 0.0836(11) 0.3054(10) -0.1016(7) 0.094(4) Uani 0.68(2) 1 d D U P B 1
C117 C 0.1718(10) 0.3399(10) -0.0708(8) 0.083(4) Uani 0.68(2) 1 d D U P B 1
H11O H 0.180644 0.388403 -0.078376 0.099 Uiso 0.68(2) 1 calc R U P B 1
H11P H 0.219351 0.313513 -0.089348 0.099 Uiso 0.68(2) 1 calc R U P B 1
C118 C 0.1792(13) 0.3428(11) 0.0008(8) 0.084(4) Uani 0.68(2) 1 d D U P B 1
H11Q H 0.185765 0.392297 0.026232 0.101 Uiso 0.68(2) 1 calc R U P B 1
H11R H 0.232337 0.320522 0.016143 0.101 Uiso 0.68(2) 1 calc R U P B 1
C119 C 0.0920(11) 0.3024(10) 0.0084(8) 0.078(3) Uani 0.68(2) 1 d D U P B 1
H11S H 0.072962 0.321412 0.051231 0.094 Uiso 0.68(2) 1 calc R U P B 1
H11T H 0.097243 0.251428 0.003961 0.094 Uiso 0.68(2) 1 calc R U P B 1
C120 C 0.0275(10) 0.3149(12) -0.0476(7) 0.089(4) Uani 0.68(2) 1 d D U P B 1
H12D H -0.028298 0.279974 -0.058383 0.106 Uiso 0.68(2) 1 calc R U P B 1
H12E H 0.010026 0.363259 -0.037824 0.106 Uiso 0.68(2) 1 calc R U P B 1
O18 O 0.069(2) 0.3253(19) -0.0951(18) 0.083(5) Uani 0.32(2) 1 d D U P B 2
C121 C 0.166(2) 0.321(2) -0.0931(19) 0.091(6) Uani 0.32(2) 1 d D U P B 2
H12F H 0.195131 0.354769 -0.115684 0.109 Uiso 0.32(2) 1 calc R U P B 2
H12G H 0.177818 0.272450 -0.112428 0.109 Uiso 0.32(2) 1 calc R U P B 2
C122 C 0.196(2) 0.341(2) -0.0207(18) 0.078(5) Uani 0.32(2) 1 d D U P B 2
H12H H 0.240672 0.310031 -0.007353 0.093 Uiso 0.32(2) 1 calc R U P B 2
H12I H 0.225707 0.390642 -0.007064 0.093 Uiso 0.32(2) 1 calc R U P B 2
C123 C 0.113(2) 0.332(2) 0.0101(16) 0.091(6) Uani 0.32(2) 1 d D U P B 2
H12J H 0.090842 0.377770 0.025570 0.109 Uiso 0.32(2) 1 calc R U P B 2
H12K H 0.123839 0.308561 0.047336 0.109 Uiso 0.32(2) 1 calc R U P B 2
C124 C 0.047(3) 0.285(2) -0.0460(15) 0.087(5) Uani 0.32(2) 1 d D U P B 2
H12L H 0.061022 0.235979 -0.056644 0.105 Uiso 0.32(2) 1 calc R U P B 2
H12M H -0.017630 0.285445 -0.038721 0.105 Uiso 0.32(2) 1 calc R U P B 2
O19 O 0.0636(15) 0.1349(14) 0.4838(10) 0.113(5) Uani 0.47(2) 1 d D U P C 1
C125 C 0.135(2) 0.088(2) 0.4747(15) 0.108(6) Uani 0.47(2) 1 d D U P C 1
H12N H 0.112338 0.040551 0.479458 0.130 Uiso 0.47(2) 1 calc R U P C 1
H12O H 0.189413 0.107439 0.508282 0.130 Uiso 0.47(2) 1 calc R U P C 1
C126 C 0.159(2) 0.085(2) 0.4085(14) 0.099(6) Uani 0.47(2) 1 d D U P C 1
H12P H 0.155032 0.034801 0.384176 0.118 Uiso 0.47(2) 1 calc R U P C 1
H12Q H 0.221266 0.108659 0.410882 0.118 Uiso 0.47(2) 1 calc R U P C 1
C127 C 0.089(3) 0.122(3) 0.376(2) 0.094(6) Uani 0.47(2) 1 d D U P C 1
H12R H 0.118864 0.166945 0.369767 0.113 Uiso 0.47(2) 1 calc R U P C 1
H12S H 0.061177 0.092101 0.332876 0.113 Uiso 0.47(2) 1 calc R U P C 1
C128 C 0.018(3) 0.136(2) 0.4184(13) 0.108(6) Uani 0.47(2) 1 d D U P C 1
H12T H -0.002419 0.182503 0.417519 0.130 Uiso 0.47(2) 1 calc R U P C 1
H12U H -0.035395 0.098751 0.404045 0.130 Uiso 0.47(2) 1 calc R U P C 1
O20 O 0.0494(13) 0.0873(13) 0.4685(9) 0.115(5) Uani 0.53(2) 1 d D U P C 2
C129 C 0.033(3) 0.119(2) 0.4116(13) 0.110(6) Uani 0.53(2) 1 d D U P C 2
H12V H 0.023287 0.169580 0.426364 0.132 Uiso 0.53(2) 1 calc R U P C 2
H12W H -0.022953 0.094032 0.381612 0.132 Uiso 0.53(2) 1 calc R U P C 2
C130 C 0.113(2) 0.115(3) 0.3774(19) 0.096(5) Uani 0.53(2) 1 d D U P C 2
H13U H 0.132113 0.160337 0.366153 0.115 Uiso 0.53(2) 1 calc R U P C 2
H13V H 0.099731 0.077026 0.336704 0.115 Uiso 0.53(2) 1 calc R U P C 2
C131 C 0.184(2) 0.0979(17) 0.4265(12) 0.092(5) Uani 0.53(2) 1 d D U P C 2
H13W H 0.197655 0.048973 0.411360 0.111 Uiso 0.53(2) 1 calc R U P C 2
H13X H 0.240993 0.130773 0.432172 0.111 Uiso 0.53(2) 1 calc R U P C 2
C132 C 0.1482(16) 0.1051(18) 0.4888(13) 0.102(5) Uani 0.53(2) 1 d D U P C 2
H13Y H 0.172689 0.072141 0.514423 0.122 Uiso 0.53(2) 1 calc R U P C 2
H H 0.163794 0.154098 0.515598 0.122 Uiso 0.53(2) 1 calc R U P C 2
C133 C 0.6878(8) 0.4343(6) -0.0466(6) 0.104(3) Uani 1 1 d . . . . .
H13D H 0.711804 0.391716 -0.067604 0.155 Uiso 1 1 calc R U . . .
H13E H 0.712215 0.474753 -0.062794 0.155 Uiso 1 1 calc R U . . .
H13F H 0.621027 0.427232 -0.057067 0.155 Uiso 1 1 calc R U . . .
C134 C 0.7161(7) 0.4485(6) 0.0272(6) 0.098(3) Uani 1 1 d . . . . .
H13G H 0.683165 0.412573 0.045667 0.117 Uiso 1 1 calc R U . . .
H13H H 0.703320 0.495978 0.048658 0.117 Uiso 1 1 calc R U . . .
C135 C 0.8197(8) 0.4441(7) 0.0368(5) 0.095(3) Uani 1 1 d . . . . .
H13I H 0.831135 0.397096 0.013002 0.114 Uiso 1 1 calc R U . . .
H13J H 0.851257 0.480522 0.018191 0.114 Uiso 1 1 calc R U . . .
C136 C 0.8565(9) 0.4549(7) 0.1070(6) 0.108(4) Uani 1 1 d . . . . .
H13K H 0.823210 0.418007 0.124104 0.129 Uiso 1 1 calc R U . . .
H13L H 0.841102 0.501028 0.129637 0.129 Uiso 1 1 calc R U . . .
C137 C 0.9573(9) 0.4541(7) 0.1274(7) 0.125(5) Uani 1 1 d . . . . .
H13M H 0.974116 0.407778 0.106562 0.150 Uiso 1 1 calc R U . . .
H13N H 0.969958 0.459460 0.175631 0.150 Uiso 1 1 calc R U . . .
C138 C 1.0169(8) 0.5138(8) 0.1081(6) 0.119(5) Uani 1 1 d . . . . .
H13O H 0.990184 0.519826 0.064952 0.179 Uiso 1 1 calc R U . . .
H13P H 1.078712 0.501210 0.106336 0.179 Uiso 1 1 calc R U . . .
H13Q H 1.019605 0.558106 0.140858 0.179 Uiso 1 1 calc R U . . .
C139 C -0.1589(8) 0.2902(5) 0.2989(5) 0.091(3) Uani 1 1 d . . . . .
H13R H -0.202161 0.254332 0.266835 0.136 Uiso 1 1 calc R U . . .
H13S H -0.190863 0.329400 0.317524 0.136 Uiso 1 1 calc R U . . .
H13T H -0.132415 0.269102 0.334157 0.136 Uiso 1 1 calc R U . . .
C140 C -0.0832(6) 0.3178(4) 0.2652(3) 0.0636(18) Uani 1 1 d . . . . .
H14D H -0.043942 0.357495 0.296966 0.076 Uiso 1 1 calc R U . . .
H14E H -0.111308 0.336971 0.228515 0.076 Uiso 1 1 calc R U . . .
C141 C -0.0231(6) 0.2633(3) 0.2382(3) 0.0573(16) Uani 1 1 d . . . . .
H14F H 0.005308 0.244213 0.274897 0.069 Uiso 1 1 calc R U . . .
H14G H -0.062261 0.223502 0.206499 0.069 Uiso 1 1 calc R U . . .
C142 C 0.0517(7) 0.2912(5) 0.2047(4) 0.074(2) Uani 1 1 d . . . . .
H14H H 0.095618 0.326587 0.237749 0.089 Uiso 1 1 calc R U . . .
H14I H 0.024357 0.315731 0.171731 0.089 Uiso 1 1 calc R U . . .
C143 C 0.1031(7) 0.2343(5) 0.1707(4) 0.079(2) Uani 1 1 d . . . . .
H14J H 0.058649 0.196385 0.140928 0.094 Uiso 1 1 calc R U . . .
H14K H 0.142856 0.255113 0.143636 0.094 Uiso 1 1 calc R U . . .
C144 C 0.1602(7) 0.2028(6) 0.2178(6) 0.092(3) Uani 1 1 d . . . . .
H14L H 0.191302 0.166363 0.193289 0.137 Uiso 1 1 calc R U . . .
H14M H 0.121139 0.181442 0.244297 0.137 Uiso 1 1 calc R U . . .
H14N H 0.205620 0.239825 0.246568 0.137 Uiso 1 1 calc R U . . .

loop_
_atom_site_aniso_label
_atom_site_aniso_U_11
_atom_site_aniso_U_22
_atom_site_aniso_U_33
_atom_site_aniso_U_23
_atom_site_aniso_U_13
_atom_site_aniso_U_12
U1 0.02226(9) 0.02382(8) 0.01894(8) 0.00882(5) 0.00526(5) 0.00605(5)
O1 0.031(2) 0.032(2) 0.044(3) 0.004(2) 0.008(2) 0.0063(19)
O2 0.0218(15) 0.0409(17) 0.0319(16) 0.0148(13) 0.0046(12) 0.0100(13)
O3 0.0354(16) 0.0227(14) 0.0233(14) 0.0095(11) 0.0089(12) 0.0076(12)
O4 0.0214(14) 0.0320(15) 0.0324(15) 0.0109(12) 0.0079(12) 0.0083(12)
C1 0.023(2) 0.036(2) 0.032(2) 0.0183(18) 0.0048(16) 0.0095(17)
C2 0.030(2) 0.035(2) 0.026(2) 0.0135(17) 0.0070(17) 0.0092(18)
C3 0.030(2) 0.048(3) 0.032(2) 0.010(2) 0.0019(18) 0.002(2)
C4 0.028(2) 0.054(3) 0.040(3) 0.008(2) 0.004(2) 0.008(2)
C5 0.030(2) 0.044(3) 0.036(2) 0.010(2) 0.0117(19) 0.010(2)
C6 0.026(2) 0.034(2) 0.031(2) 0.0158(18) 0.0079(17) 0.0094(17)
C7 0.030(2) 0.049(3) 0.029(2) 0.011(2) 0.0065(18) 0.009(2)
C8 0.038(3) 0.065(4) 0.039(3) 0.014(3) 0.017(2) 0.004(3)
C9 0.041(3) 0.065(4) 0.030(2) 0.003(2) 0.006(2) 0.013(3)
C10 0.046(3) 0.053(3) 0.035(3) 0.007(2) 0.004(2) 0.022(3)
C11 0.031(2) 0.037(2) 0.028(2) 0.0125(18) 0.0102(17) 0.0100(18)
C12 0.038(3) 0.032(2) 0.042(3) 0.012(2) 0.012(2) 0.0086(19)
C13 0.035(2) 0.035(2) 0.029(2) 0.0112(18) 0.0078(18) 0.0062(19)
C14 0.039(3) 0.048(3) 0.037(3) 0.008(2) 0.016(2) 0.013(2)
C15 0.029(2) 0.030(2) 0.0218(19) 0.0096(16) 0.0042(15) 0.0047(16)
C16 0.039(2) 0.026(2) 0.025(2) 0.0100(16) 0.0055(17) 0.0099(17)
C17 0.065(4) 0.027(2) 0.026(2) -0.0006(17) 0.006(2) 0.013(2)
C18 0.077(4) 0.021(2) 0.037(3) 0.0067(19) 0.007(3) 0.006(2)
C19 0.061(4) 0.031(2) 0.043(3) 0.020(2) 0.007(2) 0.010(2)
C20 0.041(3) 0.030(2) 0.025(2) 0.0103(17) 0.0064(18) 0.0083(18)
C21 0.039(3) 0.036(2) 0.0182(18) 0.0073(17) 0.0075(17) 0.0079(19)
C22 0.048(3) 0.033(2) 0.0221(19) 0.0145(17) 0.0123(19) 0.010(2)
C23 0.059(4) 0.044(3) 0.037(3) 0.009(2) 0.026(3) 0.011(3)
C24 0.057(3) 0.042(3) 0.024(2) 0.0089(19) -0.001(2) 0.002(2)
C25 0.046(3) 0.033(2) 0.028(2) 0.0174(18) 0.0082(19) 0.007(2)
C26 0.040(3) 0.051(3) 0.023(2) 0.013(2) 0.0033(19) 0.006(2)
C27 0.039(3) 0.054(3) 0.029(2) 0.016(2) 0.0115(19) 0.007(2)
C28 0.074(4) 0.047(3) 0.039(3) 0.027(2) 0.007(3) 0.003(3)
C29 0.025(2) 0.028(2) 0.029(2) 0.0122(17) 0.0079(16) 0.0072(16)
C30 0.028(2) 0.038(2) 0.029(2) 0.0167(18) 0.0070(17) 0.0041(18)
C31 0.027(2) 0.049(3) 0.035(2) 0.020(2) 0.0032(18) 0.003(2)
C32 0.029(2) 0.052(3) 0.045(3) 0.020(2) 0.014(2) 0.014(2)
C33 0.034(2) 0.040(2) 0.032(2) 0.0051(19) 0.0120(19) 0.008(2)
C34 0.028(2) 0.038(2) 0.029(2) 0.0135(18) 0.0097(17) 0.0027(18)
C35 0.033(2) 0.039(2) 0.030(2) 0.0132(19) 0.0026(18) 0.0036(19)
C36 0.048(3) 0.039(3) 0.029(2) 0.0131(19) 0.013(2) 0.011(2)
C37 0.040(3) 0.031(2) 0.035(2) 0.0116(19) 0.0047(19) 0.0016(19)
C38 0.040(3) 0.062(4) 0.042(3) 0.011(3) -0.007(2) 0.008(3)
C39 0.034(2) 0.044(3) 0.027(2) 0.0089(19) 0.0061(18) 0.002(2)
C40 0.048(3) 0.069(4) 0.030(3) 0.008(2) 0.013(2) 0.003(3)
C41 0.045(3) 0.045(3) 0.038(3) 0.001(2) 0.014(2) -0.007(2)
C42 0.041(3) 0.063(4) 0.033(3) 0.021(2) 0.000(2) 0.002(3)
U2 0.02582(9) 0.02550(8) 0.02059(8) 0.00979(5) 0.00641(5) 0.00724(6)
O5 0.035(3) 0.031(2) 0.046(3) 0.006(2) 0.006(2) 0.0082(19)
O6 0.0279(16) 0.0360(16) 0.0314(16) 0.0129(13) 0.0098(12) 0.0083(13)
O7 0.0380(17) 0.0219(13) 0.0222(13) 0.0087(11) 0.0086(12) 0.0133(12)
O8 0.0286(16) 0.0377(17) 0.0254(15) 0.0096(13) 0.0045(12) 0.0034(13)
C43 0.029(2) 0.032(2) 0.033(2) 0.0172(18) 0.0052(17) 0.0061(17)
C44 0.039(3) 0.037(2) 0.034(2) 0.0144(19) 0.0073(19) 0.011(2)
C45 0.043(3) 0.049(3) 0.035(3) 0.003(2) 0.004(2) 0.002(2)
C46 0.036(3) 0.054(3) 0.052(3) 0.004(3) 0.002(2) -0.002(2)
C47 0.032(3) 0.050(3) 0.043(3) 0.009(2) 0.011(2) 0.007(2)
C48 0.032(2) 0.036(2) 0.032(2) 0.0140(18) 0.0075(18) 0.0098(18)
C49 0.044(3) 0.044(3) 0.028(2) 0.010(2) 0.013(2) 0.012(2)
C50 0.049(3) 0.054(3) 0.041(3) 0.007(2) 0.008(2) 0.021(3)
C51 0.062(4) 0.058(4) 0.029(2) 0.008(2) 0.008(2) 0.015(3)
C52 0.065(4) 0.053(3) 0.046(3) 0.019(3) 0.026(3) 0.006(3)
C53 0.030(2) 0.035(2) 0.034(2) 0.0140(19) 0.0083(18) 0.0084(18)
C54 0.036(3) 0.063(4) 0.042(3) 0.012(3) 0.013(2) 0.014(2)
C55 0.045(3) 0.038(3) 0.035(2) 0.012(2) 0.012(2) 0.017(2)
C56 0.035(2) 0.044(3) 0.030(2) 0.016(2) 0.0069(18) 0.009(2)
C57 0.033(2) 0.031(2) 0.023(2) 0.0083(16) 0.0125(16) 0.0112(17)
C58 0.042(3) 0.032(2) 0.031(2) 0.0114(18) 0.0122(19) 0.0116(19)
C59 0.072(4) 0.041(3) 0.045(3) 0.022(2) 0.019(3) 0.024(3)
C60 0.082(5) 0.038(3) 0.049(3) 0.010(2) 0.025(3) 0.025(3)
C61 0.064(4) 0.040(3) 0.031(2) 0.002(2) 0.016(2) 0.013(2)
C62 0.040(3) 0.040(2) 0.025(2) 0.0124(18) 0.0093(18) 0.011(2)
C63 0.044(3) 0.045(3) 0.031(2) 0.022(2) 0.013(2) 0.016(2)
C64 0.046(3) 0.045(3) 0.030(2) 0.019(2) 0.017(2) 0.011(2)
C65 0.050(3) 0.050(3) 0.025(2) 0.015(2) 0.008(2) 0.013(2)
C66 0.067(4) 0.056(3) 0.039(3) 0.029(3) 0.016(3) 0.024(3)
C67 0.045(3) 0.032(2) 0.0198(19) 0.0093(17) 0.0110(18) 0.0089(19)
C68 0.049(3) 0.035(2) 0.023(2) 0.0127(17) 0.0127(19) 0.012(2)
C69 0.060(4) 0.051(3) 0.031(2) 0.008(2) 0.023(2) 0.014(3)
C70 0.051(3) 0.046(3) 0.031(2) 0.004(2) 0.011(2) 0.010(2)
C71 0.030(2) 0.035(2) 0.026(2) 0.0158(17) 0.0076(17) 0.0084(17)
C72 0.032(2) 0.036(2) 0.028(2) 0.0168(18) 0.0058(17) 0.0051(18)
C73 0.030(2) 0.051(3) 0.031(2) 0.015(2) 0.0035(18) 0.005(2)
C74 0.032(3) 0.058(3) 0.038(3) 0.013(2) 0.011(2) 0.015(2)
C75 0.038(3) 0.048(3) 0.030(2) 0.015(2) 0.0118(19) 0.013(2)
C76 0.036(2) 0.036(2) 0.027(2) 0.0161(18) 0.0084(18) 0.0088(19)
C77 0.031(2) 0.037(2) 0.028(2) 0.0120(19) 0.0035(17) 0.0042(19)
C78 0.040(3) 0.031(2) 0.036(2) 0.0104(19) 0.008(2) 0.0069(19)
C79 0.045(3) 0.040(3) 0.031(2) 0.014(2) 0.010(2) 0.013(2)
C80 0.042(3) 0.052(3) 0.036(3) 0.003(2) 0.001(2) 0.002(2)
C81 0.040(3) 0.045(3) 0.024(2) 0.0084(19) 0.0072(19) 0.005(2)
C82 0.052(3) 0.065(4) 0.030(3) 0.008(2) 0.011(2) -0.001(3)
C83 0.064(4) 0.052(3) 0.037(3) -0.001(2) 0.021(3) -0.010(3)
C84 0.056(4) 0.078(5) 0.037(3) 0.017(3) -0.003(3) 0.023(3)
O9 0.062(4) 0.108(6) 0.092(6) 0.032(5) 0.028(4) 0.033(4)
O10 0.052(5) 0.072(5) 0.095(5) 0.010(4) 0.021(4) 0.002(4)
O11 0.062(4) 0.066(5) 0.065(5) 0.017(4) 0.009(3) 0.006(4)
O12 0.039(4) 0.105(6) 0.058(5) 0.013(4) 0.010(3) 0.009(4)
O13 0.072(9) 0.115(9) 0.102(10) 0.014(9) 0.014(8) 0.011(8)
O14 0.074(9) 0.100(9) 0.092(8) 0.026(8) 0.022(7) 0.024(8)
O15 0.089(8) 0.106(9) 0.068(8) 0.012(8) 0.010(7) 0.020(8)
O16 0.064(8) 0.115(9) 0.073(9) 0.018(8) 0.015(7) -0.007(8)
C85 0.081(6) 0.121(8) 0.084(7) 0.050(6) 0.028(6) 0.037(6)
C86 0.073(7) 0.088(7) 0.089(8) 0.043(6) 0.007(6) 0.032(6)
C87 0.092(8) 0.111(9) 0.082(7) 0.034(7) 0.031(6) 0.051(7)
C88 0.080(7) 0.092(7) 0.084(7) 0.023(6) 0.021(6) 0.037(6)
C89 0.085(7) 0.082(6) 0.088(6) 0.060(5) 0.039(5) 0.030(5)
C90 0.089(8) 0.114(9) 0.096(8) 0.054(7) 0.053(7) 0.021(7)
C91 0.110(9) 0.092(8) 0.101(7) 0.036(7) 0.027(7) 0.026(7)
C92 0.070(7) 0.076(7) 0.067(6) 0.039(5) 0.017(5) 0.029(5)
C93 0.082(7) 0.076(7) 0.056(6) 0.014(6) 0.010(5) -0.011(6)
C94 0.094(8) 0.121(9) 0.089(9) 0.000(9) -0.004(8) -0.013(8)
C95 0.120(9) 0.116(9) 0.059(6) 0.012(6) 0.008(7) 0.019(7)
C96 0.099(8) 0.081(7) 0.075(7) 0.019(6) 0.017(7) 0.030(6)
C97 0.050(6) 0.093(7) 0.051(6) 0.002(5) 0.002(5) 0.001(5)
C98 0.064(6) 0.080(7) 0.068(6) 0.023(6) 0.012(5) -0.024(6)
C99 0.047(6) 0.094(10) 0.081(7) 0.032(6) 0.018(6) -0.007(7)
C100 0.058(7) 0.097(9) 0.070(6) 0.035(6) 0.017(5) 0.002(6)
C101 0.074(9) 0.095(10) 0.097(10) 0.027(9) 0.010(9) 0.031(9)
C102 0.081(8) 0.105(9) 0.097(9) 0.038(8) 0.017(8) 0.035(8)
C103 0.078(11) 0.104(11) 0.097(11) 0.050(10) 0.002(10) 0.016(10)
C104 0.065(9) 0.085(10) 0.072(9) 0.042(8) 0.008(8) 0.015(9)
C105 0.096(9) 0.102(10) 0.063(10) 0.006(9) 0.011(9) 0.011(9)
C106 0.092(10) 0.109(10) 0.059(10) 0.002(10) 0.010(9) -0.001(10)
C107 0.088(10) 0.103(10) 0.062(9) 0.014(9) 0.008(9) 0.012(9)
C108 0.082(9) 0.100(10) 0.068(10) 0.014(9) 0.022(9) 0.005(9)
C109 0.080(9) 0.074(9) 0.079(9) 0.048(7) 0.012(8) 0.012(8)
C110 0.097(11) 0.110(10) 0.086(9) 0.050(9) 0.031(9) 0.011(10)
C111 0.081(10) 0.107(11) 0.092(10) 0.028(9) 0.031(9) 0.022(9)
C112 0.075(10) 0.096(11) 0.091(10) 0.015(10) 0.005(9) 0.031(9)
C113 0.082(10) 0.095(10) 0.041(8) 0.013(8) 0.031(8) -0.004(9)
C114 0.059(9) 0.104(11) 0.071(9) 0.018(9) 0.008(8) -0.020(9)
C115 0.042(8) 0.082(11) 0.062(8) 0.038(8) 0.020(7) 0.007(9)
C116 0.041(8) 0.095(11) 0.061(8) 0.013(9) 0.021(7) -0.009(9)
Li1 0.058(6) 0.101(7) 0.087(6) 0.007(6) 0.017(5) 0.008(6)
O17 0.109(7) 0.100(9) 0.069(6) 0.014(6) 0.024(5) -0.009(6)
C117 0.080(7) 0.100(9) 0.068(8) 0.003(7) 0.037(6) 0.015(6)
C118 0.092(8) 0.091(7) 0.073(8) 0.025(7) 0.013(7) 0.009(7)
C119 0.090(8) 0.078(7) 0.083(6) 0.039(6) 0.031(6) 0.025(6)
C120 0.092(8) 0.098(9) 0.086(7) 0.041(7) 0.025(6) 0.000(7)
O18 0.089(9) 0.097(11) 0.067(8) 0.019(9) 0.026(7) 0.013(8)
C121 0.099(10) 0.106(11) 0.067(10) 0.008(10) 0.025(9) 0.017(10)
C122 0.089(10) 0.086(9) 0.068(10) 0.024(10) 0.031(9) 0.016(9)
C123 0.102(10) 0.099(11) 0.076(9) 0.027(10) 0.025(9) 0.008(10)
C124 0.100(10) 0.089(11) 0.086(9) 0.047(9) 0.029(9) -0.005(9)
O19 0.116(9) 0.120(10) 0.095(8) 0.004(8) 0.027(8) 0.007(9)
C125 0.120(11) 0.118(11) 0.084(10) 0.019(9) 0.015(9) 0.013(10)
C126 0.115(12) 0.104(10) 0.078(11) 0.017(9) 0.029(9) 0.012(10)
C127 0.113(13) 0.092(10) 0.077(8) 0.017(8) 0.018(10) 0.003(10)
C128 0.118(11) 0.107(11) 0.095(9) 0.016(9) 0.019(9) 0.009(10)
O20 0.124(9) 0.124(10) 0.094(8) 0.013(8) 0.040(7) 0.005(9)
C129 0.113(11) 0.107(11) 0.102(9) 0.014(9) 0.008(9) 0.018(9)
C130 0.109(12) 0.096(10) 0.081(8) 0.016(8) 0.021(9) 0.005(10)
C131 0.105(11) 0.093(10) 0.082(10) 0.020(8) 0.024(9) 0.015(9)
C132 0.123(10) 0.101(11) 0.082(10) 0.016(8) 0.021(9) 0.015(9)
C133 0.093(8) 0.073(6) 0.144(10) 0.024(6) 0.017(7) 0.011(5)
C134 0.078(6) 0.084(7) 0.146(10) 0.046(7) 0.025(7) 0.024(5)
C135 0.094(7) 0.110(8) 0.096(7) 0.037(6) 0.040(6) 0.029(6)
C136 0.123(10) 0.129(10) 0.096(8) 0.057(7) 0.050(7) 0.026(8)
C137 0.118(10) 0.121(10) 0.121(9) 0.050(8) -0.054(8) -0.001(8)
C138 0.084(8) 0.177(14) 0.102(8) 0.061(9) -0.012(6) 0.010(8)
C139 0.125(9) 0.066(5) 0.094(7) 0.029(5) 0.042(6) 0.017(5)
C140 0.089(6) 0.050(4) 0.051(4) 0.013(3) 0.004(3) 0.011(4)
C141 0.084(5) 0.044(3) 0.041(3) 0.007(2) -0.001(3) 0.011(3)
C142 0.088(6) 0.066(5) 0.073(5) 0.023(4) 0.016(4) 0.013(4)
C143 0.088(6) 0.089(6) 0.066(5) 0.021(4) 0.022(4) 0.025(5)
C144 0.063(5) 0.111(9) 0.107(8) 0.033(6) 0.013(5) 0.022(5)

loop_
_atom_type_symbol
_atom_type_description
_atom_type_scat_dispersion_real
_atom_type_scat_dispersion_imag
_atom_type_scat_source
C C 0.0181 0.0091 'International Tables Vol C Tables 4.2.6.8 and 6.1.1.4'
H H 0.0000 0.0000 'International Tables Vol C Tables 4.2.6.8 and 6.1.1.4'
Li Li 0.0008 0.0003 'International Tables Vol C Tables 4.2.6.8 and 6.1.1.4'
O O 0.0492 0.0322 'International Tables Vol C Tables 4.2.6.8 and 6.1.1.4'
U U -4.3638 13.4090 'International Tables Vol C Tables 4.2.6.8 and 6.1.1.4'

loop_
_exptl_crystal_face_index_h
_exptl_crystal_face_index_k
_exptl_crystal_face_index_l
_exptl_crystal_face_perp_dist
1 2 -2 0.0896
0 0 -1 0.1529
-1 -2 -2 0.1632
-1 -2 0 0.1586
-1 -2 2 0.1297
0 0 1 0.2236
1 2 1 0.1530
1 2 0 0.1371
1 2 -1 0.1113
1 -2 2 0.1448
-1 2 -2 0.1003
0 2 1 0.1975
0 -2 -1 0.1626
-5 7 -10 0.0929
-3 -5 -10 0.1558
-4 11 -7 0.1048
3 5 9 0.1843
8 -6 5 0.1108
-2 2 -1 0.1166
-2 1 -2 0.0988
-3 10 6 0.2182
-6 4 10 0.2393
-9 -2 -1 0.0996
1 -1 -2 0.1774
1 1 -1 0.0973
-1 -1 1 0.1300
5 -10 7 0.1225
5 -5 10 0.1606
9 -3 1 0.0872
7 -7 -7 0.1615
8 1 6 0.1187
9 2 -5 0.0831
2 1 0 0.1042
1 1 1 0.1345
4 7 -11 0.0925
-1 8 -12 0.0884
0 1 -1 0.0903
0 -1 1 0.1419

loop_
_geom_angle_atom_site_label_1
_geom_angle_atom_site_label_2
_geom_angle_atom_site_label_3
_geom_angle
_geom_angle_site_symmetry_1
_geom_angle_site_symmetry_3
_geom_angle_publ_flag
O1 U1 O2 101.03(8) . . ?
O1 U1 O3 135.66(7) . . ?
O1 U1 O4 98.57(8) . . ?
O3 U1 O2 98.32(12) . . ?
O3 U1 O4 93.16(12) . . ?
O4 U1 O2 137.63(12) . . ?
U1 O1 U1 180.0 . 2_666 ?
C1 O2 U1 169.2(3) . . ?
C15 O3 U1 166.7(3) . . ?
C29 O4 U1 169.4(3) . . ?
O2 C1 C2 119.8(4) . . ?
O2 C1 C6 121.2(4) . . ?
C6 C1 C2 119.0(4) . . ?
C1 C2 C7 122.9(4) . . ?
C3 C2 C1 118.8(4) . . ?
C3 C2 C7 118.1(4) . . ?
C2 C3 H3 119.1 . . ?
C4 C3 C2 121.8(5) . . ?
C4 C3 H3 119.1 . . ?
C3 C4 H4 120.7 . . ?
C5 C4 C3 118.6(5) . . ?
C5 C4 H4 120.7 . . ?
C4 C5 H5 118.6 . . ?
C4 C5 C6 122.9(5) . . ?
C6 C5 H5 118.6 . . ?
C1 C6 C11 122.4(4) . . ?
C5 C6 C1 118.7(4) . . ?
C5 C6 C11 118.9(4) . . ?
C2 C7 C9 112.7(4) . . ?
C2 C7 C10 108.0(4) . . ?
C8 C7 C2 112.0(5) . . ?
C8 C7 C9 106.8(4) . . ?
C8 C7 C10 111.7(5) . . ?
C10 C7 C9 105.5(5) . . ?
C7 C8 H8A 109.5 . . ?
C7 C8 H8B 109.5 . . ?
C7 C8 H8C 109.5 . . ?
H8A C8 H8B 109.5 . . ?
H8A C8 H8C 109.5 . . ?
H8B C8 H8C 109.5 . . ?
C7 C9 H9A 109.5 . . ?
C7 C9 H9B 109.5 . . ?
C7 C9 H9C 109.5 . . ?
H9A C9 H9B 109.5 . . ?
H9A C9 H9C 109.5 . . ?
H9B C9 H9C 109.5 . . ?
C7 C10 H10A 109.5 . . ?
C7 C10 H10B 109.5 . . ?
C7 C10 H10C 109.5 . . ?
H10A C10 H10B 109.5 . . ?
H10A C10 H10C 109.5 . . ?
H10B C10 H10C 109.5 . . ?
C12 C11 C6 109.7(4) . . ?
C12 C11 C13 113.4(4) . . ?
C12 C11 C14 106.5(4) . . ?
C13 C11 C6 109.4(4) . . ?
C13 C11 C14 105.7(4) . . ?
C14 C11 C6 112.0(4) . . ?
C11 C12 H12A 109.5 . . ?
C11 C12 H12B 109.5 . . ?
C11 C12 H12C 109.5 . . ?
H12A C12 H12B 109.5 . . ?
H12A C12 H12C 109.5 . . ?
H12B C12 H12C 109.5 . . ?
C11 C13 H13A 109.5 . . ?
C11 C13 H13B 109.5 . . ?
C11 C13 H13C 109.5 . . ?
H13A C13 H13B 109.5 . . ?
H13A C13 H13C 109.5 . . ?
H13B C13 H13C 109.5 . . ?
C11 C14 H14A 109.5 . . ?
C11 C14 H14B 109.5 . . ?
C11 C14 H14C 109.5 . . ?
H14A C14 H14B 109.5 . . ?
H14A C14 H14C 109.5 . . ?
H14B C14 H14C 109.5 . . ?
O3 C15 C16 120.4(4) . . ?
O3 C15 C20 119.7(4) . . ?
C16 C15 C20 119.9(4) . . ?
C15 C16 C21 127.9(4) . . ?
C17 C16 C15 118.2(4) . . ?
C17 C16 C21 113.8(4) . . ?
C16 C17 H17 118.8 . . ?
C18 C17 C16 122.4(5) . . ?
C18 C17 H17 118.8 . . ?
C17 C18 H18 120.7 . . ?
C17 C18 C19 118.7(5) . . ?
C19 C18 H18 120.7 . . ?
C18 C19 H19 119.3 . . ?
C20 C19 C18 121.5(5) . . ?
C20 C19 H19 119.3 . . ?
C15 C20 C25 120.8(4) . . ?
C19 C20 C15 119.3(4) . . ?
C19 C20 C25 119.9(4) . . ?
C16 C21 C22 115.4(4) . . ?
C16 C21 C23 110.6(4) . . ?
C16 C21 C24 108.6(4) . . ?
C23 C21 C22 106.3(4) . . ?
C23 C21 C24 109.4(4) . . ?
C24 C21 C22 106.3(4) . . ?
C21 C22 H22A 109.5 . . ?
C21 C22 H22B 109.5 . . ?
C21 C22 H22C 109.5 . . ?
H22A C22 H22B 109.5 . . ?
H22A C22 H22C 109.5 . . ?
H22B C22 H22C 109.5 . . ?
C21 C23 H23A 109.5 . . ?
C21 C23 H23B 109.5 . . ?
C21 C23 H23C 109.5 . . ?
H23A C23 H23B 109.5 . . ?
H23A C23 H23C 109.5 . . ?
H23B C23 H23C 109.5 . . ?
C21 C24 H24A 109.5 . . ?
C21 C24 H24B 109.5 . . ?
C21 C24 H24C 109.5 . . ?
H24A C24 H24B 109.5 . . ?
H24A C24 H24C 109.5 . . ?
H24B C24 H24C 109.5 . . ?
C20 C25 C26 111.0(4) . . ?
C27 C25 C20 111.0(4) . . ?
C27 C25 C26 111.2(4) . . ?
C27 C25 C28 106.5(5) . . ?
C28 C25 C20 111.6(4) . . ?
C28 C25 C26 105.4(4) . . ?
C25 C26 H26A 109.5 . . ?
C25 C26 H26B 109.5 . . ?
C25 C26 H26C 109.5 . . ?
H26A C26 H26B 109.5 . . ?
H26A C26 H26C 109.5 . . ?
H26B C26 H26C 109.5 . . ?
C25 C27 H27A 109.5 . . ?
C25 C27 H27B 109.5 . . ?
C25 C27 H27C 109.5 . . ?
H27A C27 H27B 109.5 . . ?
H27A C27 H27C 109.5 . . ?
H27B C27 H27C 109.5 . . ?
C25 C28 H28A 109.5 . . ?
C25 C28 H28B 109.5 . . ?
C25 C28 H28C 109.5 . . ?
H28A C28 H28B 109.5 . . ?
H28A C28 H28C 109.5 . . ?
H28B C28 H28C 109.5 . . ?
O4 C29 C30 120.0(4) . . ?
O4 C29 C34 120.4(4) . . ?
C34 C29 C30 119.6(4) . . ?
C29 C30 C35 122.8(4) . . ?
C31 C30 C29 117.9(4) . . ?
C31 C30 C35 119.3(4) . . ?
C30 C31 H31 118.6 . . ?
C32 C31 C30 122.8(5) . . ?
C32 C31 H31 118.6 . . ?
C31 C32 H32 120.7 . . ?
C31 C32 C33 118.6(5) . . ?
C33 C32 H32 120.7 . . ?
C32 C33 H33 119.0 . . ?
C32 C33 C34 122.0(5) . . ?
C34 C33 H33 119.0 . . ?
C29 C34 C39 121.5(4) . . ?
C33 C34 C29 118.6(4) . . ?
C33 C34 C39 119.9(4) . . ?
C30 C35 C36 109.9(4) . . ?
C30 C35 C37 110.2(4) . . ?
C30 C35 C38 113.0(4) . . ?
C37 C35 C36 110.9(4) . . ?
C38 C35 C36 106.1(4) . . ?
C38 C35 C37 106.8(4) . . ?
C35 C36 H36A 109.5 . . ?
C35 C36 H36B 109.5 . . ?
C35 C36 H36C 109.5 . . ?
H36A C36 H36B 109.5 . . ?
H36A C36 H36C 109.5 . . ?
H36B C36 H36C 109.5 . . ?
C35 C37 H37A 109.5 . . ?
C35 C37 H37B 109.5 . . ?
C35 C37 H37C 109.5 . . ?
H37A C37 H37B 109.5 . . ?
H37A C37 H37C 109.5 . . ?
H37B C37 H37C 109.5 . . ?
C35 C38 H38A 109.5 . . ?
C35 C38 H38B 109.5 . . ?
C35 C38 H38C 109.5 . . ?
H38A C38 H38B 109.5 . . ?
H38A C38 H38C 109.5 . . ?
H38B C38 H38C 109.5 . . ?
C34 C39 C40 112.3(4) . . ?
C34 C39 C42 110.7(4) . . ?
C41 C39 C34 109.3(4) . . ?
C41 C39 C40 106.6(5) . . ?
C41 C39 C42 111.8(5) . . ?
C42 C39 C40 106.0(4) . . ?
C39 C40 H40A 109.5 . . ?
C39 C40 H40B 109.5 . . ?
C39 C40 H40C 109.5 . . ?
H40A C40 H40B 109.5 . . ?
H40A C40 H40C 109.5 . . ?
H40B C40 H40C 109.5 . . ?
C39 C41 H41A 109.5 . . ?
C39 C41 H41B 109.5 . . ?
C39 C41 H41C 109.5 . . ?
H41A C41 H41B 109.5 . . ?
H41A C41 H41C 109.5 . . ?
H41B C41 H41C 109.5 . . ?
C39 C42 H42A 109.5 . . ?
C39 C42 H42B 109.5 . . ?
C39 C42 H42C 109.5 . . ?
H42A C42 H42B 109.5 . . ?
H42A C42 H42C 109.5 . . ?
H42B C42 H42C 109.5 . . ?
O5 U2 O6 98.99(8) . . ?
O5 U2 O7 134.18(7) . . ?
O5 U2 O8 101.62(8) . . ?
O6 U2 O8 137.77(11) . . ?
O7 U2 O6 94.33(12) . . ?
O7 U2 O8 97.04(12) . . ?
U2 O5 U2 180.0 2_655 . ?
C43 O6 U2 172.4(3) . . ?
C57 O7 U2 169.5(3) . . ?
C71 O8 U2 169.3(3) . . ?
O6 C43 C44 119.3(4) . . ?
O6 C43 C48 120.9(4) . . ?
C48 C43 C44 119.7(5) . . ?
C43 C44 C49 122.0(5) . . ?
C45 C44 C43 117.7(5) . . ?
C45 C44 C49 120.2(5) . . ?
C44 C45 H45 118.3 . . ?
C46 C45 C44 123.3(5) . . ?
C46 C45 H45 118.3 . . ?
C45 C46 H46 120.6 . . ?
C45 C46 C47 118.9(5) . . ?
C47 C46 H46 120.6 . . ?
C46 C47 H47 119.3 . . ?
C48 C47 C46 121.4(5) . . ?
C48 C47 H47 119.3 . . ?
C43 C48 C53 122.7(4) . . ?
C47 C48 C43 118.8(5) . . ?
C47 C48 C53 118.4(4) . . ?
C44 C49 C50 108.5(4) . . ?
C44 C49 C52 110.9(5) . . ?
C50 C49 C52 112.0(5) . . ?
C51 C49 C44 113.1(5) . . ?
C51 C49 C50 105.9(5) . . ?
C51 C49 C52 106.5(5) . . ?
C49 C50 H50A 109.5 . . ?
C49 C50 H50B 109.5 . . ?
C49 C50 H50C 109.5 . . ?
H50A C50 H50B 109.5 . . ?
H50A C50 H50C 109.5 . . ?
H50B C50 H50C 109.5 . . ?
C49 C51 H51A 109.5 . . ?
C49 C51 H51B 109.5 . . ?
C49 C51 H51C 109.5 . . ?
H51A C51 H51B 109.5 . . ?
H51A C51 H51C 109.5 . . ?
H51B C51 H51C 109.5 . . ?
C49 C52 H52A 109.5 . . ?
C49 C52 H52B 109.5 . . ?
C49 C52 H52C 109.5 . . ?
H52A C52 H52B 109.5 . . ?
H52A C52 H52C 109.5 . . ?
H52B C52 H52C 109.5 . . ?
C54 C53 C48 112.9(4) . . ?
C55 C53 C48 108.2(4) . . ?
C55 C53 C54 107.0(4) . . ?
C56 C53 C48 110.8(4) . . ?
C56 C53 C54 105.8(4) . . ?
C56 C53 C55 112.2(4) . . ?
C53 C54 H54A 109.5 . . ?
C53 C54 H54B 109.5 . . ?
C53 C54 H54C 109.5 . . ?
H54A C54 H54B 109.5 . . ?
H54A C54 H54C 109.5 . . ?
H54B C54 H54C 109.5 . . ?
C53 C55 H55A 109.5 . . ?
C53 C55 H55B 109.5 . . ?
C53 C55 H55C 109.5 . . ?
H55A C55 H55B 109.5 . . ?
H55A C55 H55C 109.5 . . ?
H55B C55 H55C 109.5 . . ?
C53 C56 H56A 109.5 . . ?
C53 C56 H56B 109.5 . . ?
C53 C56 H56C 109.5 . . ?
H56A C56 H56B 109.5 . . ?
H56A C56 H56C 109.5 . . ?
H56B C56 H56C 109.5 . . ?
O7 C57 C58 118.8(4) . . ?
O7 C57 C62 120.9(4) . . ?
C62 C57 C58 120.2(4) . . ?
C57 C58 C63 121.5(4) . . ?
C59 C58 C57 119.1(4) . . ?
C59 C58 C63 119.4(4) . . ?
C58 C59 H59 119.5 . . ?
C60 C59 C58 121.0(5) . . ?
C60 C59 H59 119.5 . . ?
C59 C60 H60 120.2 . . ?
C59 C60 C61 119.7(5) . . ?
C61 C60 H60 120.2 . . ?
C60 C61 H61 118.9 . . ?
C60 C61 C62 122.1(5) . . ?
C62 C61 H61 118.9 . . ?
C57 C62 C67 127.1(4) . . ?
C61 C62 C57 117.9(4) . . ?
C61 C62 C67 115.0(4) . . ?
C64 C63 C58 110.5(4) . . ?
C64 C63 C66 106.7(4) . . ?
C65 C63 C58 111.4(4) . . ?
C65 C63 C64 110.1(5) . . ?
C65 C63 C66 106.5(5) . . ?
C66 C63 C58 111.3(4) . . ?
C63 C64 H64A 109.5 . . ?
C63 C64 H64B 109.5 . . ?
C63 C64 H64C 109.5 . . ?
H64A C64 H64B 109.5 . . ?
H64A C64 H64C 109.5 . . ?
H64B C64 H64C 109.5 . . ?
C63 C65 H65A 109.5 . . ?
C63 C65 H65B 109.5 . . ?
C63 C65 H65C 109.5 . . ?
H65A C65 H65B 109.5 . . ?
H65A C65 H65C 109.5 . . ?
H65B C65 H65C 109.5 . . ?
C63 C66 H66A 109.5 . . ?
C63 C66 H66B 109.5 . . ?
C63 C66 H66C 109.5 . . ?
H66A C66 H66B 109.5 . . ?
H66A C66 H66C 109.5 . . ?
H66B C66 H66C 109.5 . . ?
C62 C67 C68 116.2(4) . . ?
C62 C67 C69 109.5(4) . . ?
C62 C67 C70 109.8(4) . . ?
C68 C67 C69 106.2(4) . . ?
C70 C67 C68 105.5(4) . . ?
C70 C67 C69 109.2(4) . . ?
C67 C68 H68A 109.5 . . ?
C67 C68 H68B 109.5 . . ?
C67 C68 H68C 109.5 . . ?
H68A C68 H68B 109.5 . . ?
H68A C68 H68C 109.5 . . ?
H68B C68 H68C 109.5 . . ?
C67 C69 H69A 109.5 . . ?
C67 C69 H69B 109.5 . . ?
C67 C69 H69C 109.5 . . ?
H69A C69 H69B 109.5 . . ?
H69A C69 H69C 109.5 . . ?
H69B C69 H69C 109.5 . . ?
C67 C70 H70A 109.5 . . ?
C67 C70 H70B 109.5 . . ?
C67 C70 H70C 109.5 . . ?
H70A C70 H70B 109.5 . . ?
H70A C70 H70C 109.5 . . ?
H70B C70 H70C 109.5 . . ?
O8 C71 C72 121.4(4) . . ?
O8 C71 C76 119.9(4) . . ?
C72 C71 C76 118.7(4) . . ?
C71 C72 C77 122.5(4) . . ?
C73 C72 C71 118.8(4) . . ?
C73 C72 C77 118.6(4) . . ?
C72 C73 H73 118.9 . . ?
C74 C73 C72 122.2(5) . . ?
C74 C73 H73 118.9 . . ?
C73 C74 H74 120.7 . . ?
C75 C74 C73 118.5(5) . . ?
C75 C74 H74 120.7 . . ?
C74 C75 H75 118.4 . . ?
C74 C75 C76 123.2(5) . . ?
C76 C75 H75 118.4 . . ?
C71 C76 C81 122.4(4) . . ?
C75 C76 C71 118.3(5) . . ?
C75 C76 C81 119.3(4) . . ?
C72 C77 C79 110.2(4) . . ?
C72 C77 C80 112.1(4) . . ?
C78 C77 C72 110.1(4) . . ?
C78 C77 C79 112.0(4) . . ?
C78 C77 C80 106.1(4) . . ?
C79 C77 C80 106.2(4) . . ?
C77 C78 H78A 109.5 . . ?
C77 C78 H78B 109.5 . . ?
C77 C78 H78C 109.5 . . ?
H78A C78 H78B 109.5 . . ?
H78A C78 H78C 109.5 . . ?
H78B C78 H78C 109.5 . . ?
C77 C79 H79A 109.5 . . ?
C77 C79 H79B 109.5 . . ?
C77 C79 H79C 109.5 . . ?
H79A C79 H79B 109.5 . . ?
H79A C79 H79C 109.5 . . ?
H79B C79 H79C 109.5 . . ?
C77 C80 H80A 109.5 . . ?
C77 C80 H80B 109.5 . . ?
C77 C80 H80C 109.5 . . ?
H80A C80 H80B 109.5 . . ?
H80A C80 H80C 109.5 . . ?
H80B C80 H80C 109.5 . . ?
C76 C81 C83 109.6(4) . . ?
C76 C81 C84 110.5(5) . . ?
C82 C81 C76 112.2(5) . . ?
C82 C81 C83 106.3(5) . . ?
C82 C81 C84 106.2(5) . . ?
C84 C81 C83 112.0(6) . . ?
C81 C82 H82A 109.5 . . ?
C81 C82 H82B 109.5 . . ?
C81 C82 H82C 109.5 . . ?
H82A C82 H82B 109.5 . . ?
H82A C82 H82C 109.5 . . ?
H82B C82 H82C 109.5 . . ?
C81 C83 H83A 109.5 . . ?
C81 C83 H83B 109.5 . . ?
C81 C83 H83C 109.5 . . ?
H83A C83 H83B 109.5 . . ?
H83A C83 H83C 109.5 . . ?
H83B C83 H83C 109.5 . . ?
C81 C84 H84A 109.5 . . ?
C81 C84 H84B 109.5 . . ?
C81 C84 H84C 109.5 . . ?
H84A C84 H84B 109.5 . . ?
H84A C84 H84C 109.5 . . ?
H84B C84 H84C 109.5 . . ?
C85 O9 Li1 127.7(10) . . ?
C88 O9 C85 106.6(9) . . ?
C88 O9 Li1 119.1(8) . . ?
C89 O10 Li1 122.2(8) . . ?
C92 O10 C89 106.3(8) . . ?
C92 O10 Li1 123.7(9) . . ?
C93 O11 C96 112.9(10) . . ?
C93 O11 Li1 115.3(8) . . ?
C96 O11 Li1 130.2(9) . . ?
C97 O12 Li1 112.1(9) . . ?
C100 O12 C97 102.8(12) . . ?
C100 O12 Li1 135.3(12) . . ?
C101 O13 Li1 123.7(18) . . ?
C104 O13 C101 105.9(19) . . ?
C104 O13 Li1 121.1(16) . . ?
C109 O14 Li1 127.5(18) . . ?
C112 O14 C109 106(2) . . ?
C112 O14 Li1 118.0(18) . . ?
C105 O15 Li1 146(2) . . ?
C108 O15 C105 96(2) . . ?
C108 O15 Li1 103.6(16) . . ?
C113 O16 C116 117(2) . . ?
C113 O16 Li1 124(2) . . ?
C116 O16 Li1 116(2) . . ?
O9 C85 H85A 110.9 . . ?
O9 C85 H85B 110.9 . . ?
H85A C85 H85B 109.0 . . ?
C86 C85 O9 104.0(10) . . ?
C86 C85 H85A 110.9 . . ?
C86 C85 H85B 110.9 . . ?
C85 C86 H86A 110.7 . . ?
C85 C86 H86B 110.7 . . ?
H86A C86 H86B 108.8 . . ?
C87 C86 C85 105.2(12) . . ?
C87 C86 H86A 110.7 . . ?
C87 C86 H86B 110.7 . . ?
C86 C87 H87A 110.2 . . ?
C86 C87 H87B 110.2 . . ?
H87A C87 H87B 108.5 . . ?
C88 C87 C86 107.6(11) . . ?
C88 C87 H87A 110.2 . . ?
C88 C87 H87B 110.2 . . ?
O9 C88 C87 108.3(10) . . ?
O9 C88 H88A 110.0 . . ?
O9 C88 H88B 110.0 . . ?
C87 C88 H88A 110.0 . . ?
C87 C88 H88B 110.0 . . ?
H88A C88 H88B 108.4 . . ?
O10 C89 H89A 111.3 . . ?
O10 C89 H89B 111.3 . . ?
H89A C89 H89B 109.2 . . ?
C90 C89 O10 102.5(9) . . ?
C90 C89 H89A 111.3 . . ?
C90 C89 H89B 111.3 . . ?
C89 C90 H90A 110.8 . . ?
C89 C90 H90B 110.8 . . ?
C89 C90 C91 104.7(11) . . ?
H90A C90 H90B 108.9 . . ?
C91 C90 H90A 110.8 . . ?
C91 C90 H90B 110.8 . . ?
C90 C91 H91A 111.1 . . ?
C90 C91 H91B 111.1 . . ?
H91A C91 H91B 109.0 . . ?
C92 C91 C90 103.4(12) . . ?
C92 C91 H91A 111.1 . . ?
C92 C91 H91B 111.1 . . ?
O10 C92 H92A 110.7 . . ?
O10 C92 H92B 110.7 . . ?
C91 C92 O10 105.2(10) . . ?
C91 C92 H92A 110.7 . . ?
C91 C92 H92B 110.7 . . ?
H92A C92 H92B 108.8 . . ?
O11 C93 H93A 110.7 . . ?
O11 C93 H93B 110.7 . . ?
H93A C93 H93B 108.8 . . ?
C94 C93 O11 105.4(11) . . ?
C94 C93 H93A 110.7 . . ?
C94 C93 H93B 110.7 . . ?
C93 C94 H94A 110.6 . . ?
C93 C94 H94B 110.6 . . ?
C93 C94 C95 105.5(13) . . ?
H94A C94 H94B 108.8 . . ?
C95 C94 H94A 110.6 . . ?
C95 C94 H94B 110.6 . . ?
C94 C95 H95A 109.0 . . ?
C94 C95 H95B 109.0 . . ?
H95A C95 H95B 107.8 . . ?
C96 C95 C94 112.7(13) . . ?
C96 C95 H95A 109.0 . . ?
C96 C95 H95B 109.0 . . ?
O11 C96 H96A 111.4 . . ?
O11 C96 H96B 111.4 . . ?
C95 C96 O11 101.7(12) . . ?
C95 C96 H96A 111.4 . . ?
C95 C96 H96B 111.4 . . ?
H96A C96 H96B 109.3 . . ?
O12 C97 H97A 110.0 . . ?
O12 C97 H97B 110.0 . . ?
H97A C97 H97B 108.4 . . ?
C98 C97 O12 108.4(10) . . ?
C98 C97 H97A 110.0 . . ?
C98 C97 H97B 110.0 . . ?
C97 C98 H98A 110.4 . . ?
C97 C98 H98B 110.4 . . ?
C97 C98 C99 106.7(13) . . ?
H98A C98 H98B 108.6 . . ?
C99 C98 H98A 110.4 . . ?
C99 C98 H98B 110.4 . . ?
C98 C99 H99A 111.4 . . ?
C98 C99 H99B 111.4 . . ?
H99A C99 H99B 109.3 . . ?
C100 C99 C98 101.9(16) . . ?
C100 C99 H99A 111.4 . . ?
C100 C99 H99B 111.4 . . ?
O12 C100 H10D 110.2 . . ?
O12 C100 H10E 110.2 . . ?
C99 C100 O12 107.6(15) . . ?
C99 C100 H10D 110.2 . . ?
C99 C100 H10E 110.2 . . ?
H10D C100 H10E 108.5 . . ?
O13 C101 H10F 111.4 . . ?
O13 C101 H10G 111.4 . . ?
H10F C101 H10G 109.2 . . ?
C102 C101 O13 102(2) . . ?
C102 C101 H10F 111.4 . . ?
C102 C101 H10G 111.4 . . ?
C101 C102 H10H 111.5 . . ?
C101 C102 H10I 111.5 . . ?
C101 C102 C103 101(3) . . ?
H10H C102 H10I 109.4 . . ?
C103 C102 H10H 111.5 . . ?
C103 C102 H10I 111.5 . . ?
C102 C103 H10J 110.7 . . ?
C102 C103 H10K 110.7 . . ?
H10J C103 H10K 108.8 . . ?
C104 C103 C102 105(2) . . ?
C104 C103 H10J 110.7 . . ?
C104 C103 H10K 110.7 . . ?
O13 C104 H10L 110.7 . . ?
O13 C104 H10M 110.7 . . ?
C103 C104 O13 105(2) . . ?
C103 C104 H10L 110.7 . . ?
C103 C104 H10M 110.7 . . ?
H10L C104 H10M 108.8 . . ?
O15 C105 H10N 109.6 . . ?
O15 C105 H10O 109.6 . . ?
H10N C105 H10O 108.1 . . ?
C106 C105 O15 110(2) . . ?
C106 C105 H10N 109.6 . . ?
C106 C105 H10O 109.6 . . ?
C105 C106 H10P 110.0 . . ?
C105 C106 H10Q 110.0 . . ?
C105 C106 C107 108(3) . . ?
H10P C106 H10Q 108.4 . . ?
C107 C106 H10P 110.0 . . ?
C107 C106 H10Q 110.0 . . ?
C106 C107 H10R 112.5 . . ?
C106 C107 H10S 112.5 . . ?
H10R C107 H10S 110.0 . . ?
C108 C107 C106 96(3) . . ?
C108 C107 H10R 112.5 . . ?
C108 C107 H10S 112.5 . . ?
O15 C108 C107 115(2) . . ?
O15 C108 H10T 108.6 . . ?
O15 C108 H10U 108.6 . . ?
C107 C108 H10T 108.6 . . ?
C107 C108 H10U 108.6 . . ?
H10T C108 H10U 107.6 . . ?
O14 C109 H10V 112.6 . . ?
O14 C109 H10W 112.6 . . ?
H10V C109 H10W 110.1 . . ?
C110 C109 O14 96(2) . . ?
C110 C109 H10V 112.6 . . ?
C110 C109 H10W 112.6 . . ?
C109 C110 H11A 111.1 . . ?
C109 C110 H11B 111.1 . . ?
C109 C110 C111 103(2) . . ?
H11A C110 H11B 109.1 . . ?
C111 C110 H11A 111.1 . . ?
C111 C110 H11B 111.1 . . ?
C110 C111 H11C 111.0 . . ?
C110 C111 H11D 111.0 . . ?
H11C C111 H11D 109.0 . . ?
C112 C111 C110 104(2) . . ?
C112 C111 H11C 111.0 . . ?
C112 C111 H11D 111.0 . . ?
O14 C112 H11E 111.1 . . ?
O14 C112 H11F 111.1 . . ?
C111 C112 O14 103(2) . . ?
C111 C112 H11E 111.1 . . ?
C111 C112 H11F 111.1 . . ?
H11E C112 H11F 109.0 . . ?
O16 C113 H11G 112.1 . . ?
O16 C113 H11H 112.1 . . ?
H11G C113 H11H 109.8 . . ?
C114 C113 O16 98(2) . . ?
C114 C113 H11G 112.1 . . ?
C114 C113 H11H 112.1 . . ?
C113 C114 H11I 109.5 . . ?
C113 C114 H11J 109.5 . . ?
C113 C114 C115 111(3) . . ?
H11I C114 H11J 108.1 . . ?
C115 C114 H11I 109.5 . . ?
C115 C114 H11J 109.5 . . ?
C114 C115 H11K 109.4 . . ?
C114 C115 H11L 109.4 . . ?
H11K C115 H11L 108.0 . . ?
C116 C115 C114 111(3) . . ?
C116 C115 H11K 109.4 . . ?
C116 C115 H11L 109.4 . . ?
O16 C116 H11M 112.4 . . ?
O16 C116 H11N 112.4 . . ?
C115 C116 O16 97(3) . . ?
C115 C116 H11M 112.4 . . ?
C115 C116 H11N 112.4 . . ?
H11M C116 H11N 109.9 . . ?
O9 Li1 O10 117.0(7) . . ?
O9 Li1 O11 108.7(6) . . ?
O9 Li1 O12 107.3(7) . . ?
O10 Li1 O12 104.6(7) . . ?
O11 Li1 O10 105.9(6) . . ?
O11 Li1 O12 113.5(7) . . ?
O13 Li1 O15 101.1(11) . . ?
O14 Li1 O13 92.5(12) . . ?
O14 Li1 O15 115.1(11) . . ?
O16 Li1 O13 101.1(13) . . ?
O16 Li1 O14 92.0(14) . . ?
O16 Li1 O15 143.9(12) . . ?
C117 O17 C120 104.1(12) . . ?
O17 C117 H11O 110.1 . . ?
O17 C117 H11P 110.1 . . ?
O17 C117 C118 108.0(12) . . ?
H11O C117 H11P 108.4 . . ?
C118 C117 H11O 110.1 . . ?
C118 C117 H11P 110.1 . . ?
C117 C118 H11Q 110.8 . . ?
C117 C118 H11R 110.8 . . ?
C117 C118 C119 105.0(13) . . ?
H11Q C118 H11R 108.8 . . ?
C119 C118 H11Q 110.8 . . ?
C119 C118 H11R 110.8 . . ?
C118 C119 H11S 111.5 . . ?
C118 C119 H11T 111.5 . . ?
C118 C119 C120 101.3(13) . . ?
H11S C119 H11T 109.3 . . ?
C120 C119 H11S 111.5 . . ?
C120 C119 H11T 111.5 . . ?
O17 C120 C119 101.8(15) . . ?
O17 C120 H12D 111.4 . . ?
O17 C120 H12E 111.4 . . ?
C119 C120 H12D 111.4 . . ?
C119 C120 H12E 111.4 . . ?
H12D C120 H12E 109.3 . . ?
C121 O18 C124 101.7(18) . . ?
O18 C121 H12F 111.8 . . ?
O18 C121 H12G 111.8 . . ?
O18 C121 C122 100(3) . . ?
H12F C121 H12G 109.6 . . ?
C122 C121 H12F 111.8 . . ?
C122 C121 H12G 111.8 . . ?
C121 C122 H12H 110.4 . . ?
C121 C122 H12I 110.4 . . ?
H12H C122 H12I 108.6 . . ?
C123 C122 C121 106(3) . . ?
C123 C122 H12H 110.4 . . ?
C123 C122 H12I 110.4 . . ?
C122 C123 H12J 111.4 . . ?
C122 C123 H12K 111.4 . . ?
C122 C123 C124 102(3) . . ?
H12J C123 H12K 109.2 . . ?
C124 C123 H12J 111.4 . . ?
C124 C123 H12K 111.4 . . ?
O18 C124 C123 95(3) . . ?
O18 C124 H12L 112.7 . . ?
O18 C124 H12M 112.7 . . ?
C123 C124 H12L 112.7 . . ?
C123 C124 H12M 112.7 . . ?
H12L C124 H12M 110.2 . . ?
C128 O19 C125 107(2) . . ?
O19 C125 H12N 110.0 . . ?
O19 C125 H12O 110.0 . . ?
O19 C125 C126 109(3) . . ?
H12N C125 H12O 108.4 . . ?
C126 C125 H12N 110.0 . . ?
C126 C125 H12O 110.0 . . ?
C125 C126 H12P 111.0 . . ?
C125 C126 H12Q 111.0 . . ?
C125 C126 C127 104(3) . . ?
H12P C126 H12Q 109.0 . . ?
C127 C126 H12P 111.0 . . ?
C127 C126 H12Q 111.0 . . ?
C126 C127 H12R 109.8 . . ?
C126 C127 H12S 109.8 . . ?
H12R C127 H12S 108.2 . . ?
C128 C127 C126 109(3) . . ?
C128 C127 H12R 109.8 . . ?
C128 C127 H12S 109.8 . . ?
O19 C128 C127 104(3) . . ?
O19 C128 H12T 111.0 . . ?
O19 C128 H12U 111.0 . . ?
C127 C128 H12T 111.0 . . ?
C127 C128 H12U 111.0 . . ?
H12T C128 H12U 109.0 . . ?
C132 O20 C129 103(3) . . ?
O20 C129 H12V 110.1 . . ?
O20 C129 H12W 110.1 . . ?
O20 C129 C130 108(2) . . ?
H12V C129 H12W 108.4 . . ?
C130 C129 H12V 110.1 . . ?
C130 C129 H12W 110.1 . . ?
C129 C130 H13U 111.1 . . ?
C129 C130 H13V 111.1 . . ?
C129 C130 C131 103(3) . . ?
H13U C130 H13V 109.1 . . ?
C131 C130 H13U 111.1 . . ?
C131 C130 H13V 111.1 . . ?
C130 C131 H13W 110.2 . . ?
C130 C131 H13X 110.2 . . ?
H13W C131 H13X 108.5 . . ?
C132 C131 C130 108(3) . . ?
C132 C131 H13W 110.2 . . ?
C132 C131 H13X 110.2 . . ?
O20 C132 C131 104(2) . . ?
O20 C132 H13Y 111.0 . . ?
O20 C132 H 111.0 . . ?
C131 C132 H13Y 111.0 . . ?
C131 C132 H 111.0 . . ?
H13Y C132 H 109.0 . . ?
H13D C133 H13E 109.5 . . ?
H13D C133 H13F 109.5 . . ?
H13E C133 H13F 109.5 . . ?
C134 C133 H13D 109.5 . . ?
C134 C133 H13E 109.5 . . ?
C134 C133 H13F 109.5 . . ?
C133 C134 H13G 110.8 . . ?
C133 C134 H13H 110.8 . . ?
C133 C134 C135 104.7(10) . . ?
H13G C134 H13H 108.9 . . ?
C135 C134 H13G 110.8 . . ?
C135 C134 H13H 110.8 . . ?
C134 C135 H13I 109.5 . . ?
C134 C135 H13J 109.5 . . ?
H13I C135 H13J 108.1 . . ?
C136 C135 C134 110.8(10) . . ?
C136 C135 H13I 109.5 . . ?
C136 C135 H13J 109.5 . . ?
C135 C136 H13K 107.5 . . ?
C135 C136 H13L 107.5 . . ?
C135 C136 C137 119.5(11) . . ?
H13K C136 H13L 107.0 . . ?
C137 C136 H13K 107.5 . . ?
C137 C136 H13L 107.5 . . ?
C136 C137 H13M 109.1 . . ?
C136 C137 H13N 109.1 . . ?
C136 C137 C138 112.4(10) . . ?
H13M C137 H13N 107.9 . . ?
C138 C137 H13M 109.1 . . ?
C138 C137 H13N 109.1 . . ?
C137 C138 H13O 109.5 . . ?
C137 C138 H13P 109.5 . . ?
C137 C138 H13Q 109.5 . . ?
H13O C138 H13P 109.5 . . ?
H13O C138 H13Q 109.5 . . ?
H13P C138 H13Q 109.5 . . ?
H13R C139 H13S 109.5 . . ?
H13R C139 H13T 109.5 . . ?
H13S C139 H13T 109.5 . . ?
C140 C139 H13R 109.5 . . ?
C140 C139 H13S 109.5 . . ?
C140 C139 H13T 109.5 . . ?
C139 C140 H14D 108.5 . . ?
C139 C140 H14E 108.5 . . ?
C139 C140 C141 115.2(7) . . ?
H14D C140 H14E 107.5 . . ?
C141 C140 H14D 108.5 . . ?
C141 C140 H14E 108.5 . . ?
C140 C141 H14F 108.6 . . ?
C140 C141 H14G 108.6 . . ?
H14F C141 H14G 107.6 . . ?
C142 C141 C140 114.7(6) . . ?
C142 C141 H14F 108.6 . . ?
C142 C141 H14G 108.6 . . ?
C141 C142 H14H 108.8 . . ?
C141 C142 H14I 108.8 . . ?
C141 C142 C143 113.9(7) . . ?
H14H C142 H14I 107.7 . . ?
C143 C142 H14H 108.8 . . ?
C143 C142 H14I 108.8 . . ?
C142 C143 H14J 109.0 . . ?
C142 C143 H14K 109.0 . . ?
H14J C143 H14K 107.8 . . ?
C144 C143 C142 113.0(8) . . ?
C144 C143 H14J 109.0 . . ?
C144 C143 H14K 109.0 . . ?
C143 C144 H14L 109.5 . . ?
C143 C144 H14M 109.5 . . ?
C143 C144 H14N 109.5 . . ?
H14L C144 H14M 109.5 . . ?
H14L C144 H14N 109.5 . . ?
H14M C144 H14N 109.5 . . ?

loop_
_geom_bond_atom_site_label_1
_geom_bond_atom_site_label_2
_geom_bond_distance
_geom_bond_site_symmetry_2
_geom_bond_publ_flag
U1 O1 2.15427(12) . ?
U1 O2 2.246(3) . ?
U1 O3 2.208(3) . ?
U1 O4 2.220(3) . ?
O2 C1 1.344(6) . ?
O3 C15 1.336(5) . ?
O4 C29 1.355(5) . ?
C1 C2 1.430(7) . ?
C1 C6 1.420(6) . ?
C2 C3 1.393(7) . ?
C2 C7 1.533(6) . ?
C3 H3 0.9500 . ?
C3 C4 1.387(7) . ?
C4 H4 0.9500 . ?
C4 C5 1.375(8) . ?
C5 H5 0.9500 . ?
C5 C6 1.387(7) . ?
C6 C11 1.550(7) . ?
C7 C8 1.521(8) . ?
C7 C9 1.555(7) . ?
C7 C10 1.545(7) . ?
C8 H8A 0.9800 . ?
C8 H8B 0.9800 . ?
C8 H8C 0.9800 . ?
C9 H9A 0.9800 . ?
C9 H9B 0.9800 . ?
C9 H9C 0.9800 . ?
C10 H10A 0.9800 . ?
C10 H10B 0.9800 . ?
C10 H10C 0.9800 . ?
C11 C12 1.529(7) . ?
C11 C13 1.535(6) . ?
C11 C14 1.540(6) . ?
C12 H12A 0.9800 . ?
C12 H12B 0.9800 . ?
C12 H12C 0.9800 . ?
C13 H13A 0.9800 . ?
C13 H13B 0.9800 . ?
C13 H13C 0.9800 . ?
C14 H14A 0.9800 . ?
C14 H14B 0.9800 . ?
C14 H14C 0.9800 . ?
C15 C16 1.411(6) . ?
C15 C20 1.425(6) . ?
C16 C17 1.409(6) . ?
C16 C21 1.536(6) . ?
C17 H17 0.9500 . ?
C17 C18 1.374(7) . ?
C18 H18 0.9500 . ?
C18 C19 1.408(8) . ?
C19 H19 0.9500 . ?
C19 C20 1.381(7) . ?
C20 C25 1.543(6) . ?
C21 C22 1.549(6) . ?
C21 C23 1.548(7) . ?
C21 C24 1.548(7) . ?
C22 H22A 0.9800 . ?
C22 H22B 0.9800 . ?
C22 H22C 0.9800 . ?
C23 H23A 0.9800 . ?
C23 H23B 0.9800 . ?
C23 H23C 0.9800 . ?
C24 H24A 0.9800 . ?
C24 H24B 0.9800 . ?
C24 H24C 0.9800 . ?
C25 C26 1.544(7) . ?
C25 C27 1.528(7) . ?
C25 C28 1.541(6) . ?
C26 H26A 0.9800 . ?
C26 H26B 0.9800 . ?
C26 H26C 0.9800 . ?
C27 H27A 0.9800 . ?
C27 H27B 0.9800 . ?
C27 H27C 0.9800 . ?
C28 H28A 0.9800 . ?
C28 H28B 0.9800 . ?
C28 H28C 0.9800 . ?
C29 C30 1.427(6) . ?
C29 C34 1.420(6) . ?
C30 C31 1.388(7) . ?
C30 C35 1.531(7) . ?
C31 H31 0.9500 . ?
C31 C32 1.377(8) . ?
C32 H32 0.9500 . ?
C32 C33 1.388(8) . ?
C33 H33 0.9500 . ?
C33 C34 1.388(7) . ?
C34 C39 1.533(7) . ?
C35 C36 1.545(7) . ?
C35 C37 1.537(7) . ?
C35 C38 1.536(7) . ?
C36 H36A 0.9800 . ?
C36 H36B 0.9800 . ?
C36 H36C 0.9800 . ?
C37 H37A 0.9800 . ?
C37 H37B 0.9800 . ?
C37 H37C 0.9800 . ?
C38 H38A 0.9800 . ?
C38 H38B 0.9800 . ?
C38 H38C 0.9800 . ?
C39 C40 1.542(7) . ?
C39 C41 1.522(7) . ?
C39 C42 1.540(8) . ?
C40 H40A 0.9800 . ?
C40 H40B 0.9800 . ?
C40 H40C 0.9800 . ?
C41 H41A 0.9800 . ?
C41 H41B 0.9800 . ?
C41 H41C 0.9800 . ?
C42 H42A 0.9800 . ?
C42 H42B 0.9800 . ?
C42 H42C 0.9800 . ?
U2 O5 2.15074(12) . ?
U2 O6 2.227(3) . ?
U2 O7 2.184(3) . ?
U2 O8 2.243(3) . ?
O6 C43 1.346(6) . ?
O7 C57 1.348(5) . ?
O8 C71 1.345(6) . ?
C43 C44 1.431(7) . ?
C43 C48 1.415(6) . ?
C44 C45 1.395(8) . ?
C44 C49 1.534(7) . ?
C45 H45 0.9500 . ?
C45 C46 1.358(8) . ?
C46 H46 0.9500 . ?
C46 C47 1.399(8) . ?
C47 H47 0.9500 . ?
C47 C48 1.397(8) . ?
C48 C53 1.546(7) . ?
C49 C50 1.534(7) . ?
C49 C51 1.531(7) . ?
C49 C52 1.537(8) . ?
C50 H50A 0.9800 . ?
C50 H50B 0.9800 . ?
C50 H50C 0.9800 . ?
C51 H51A 0.9800 . ?
C51 H51B 0.9800 . ?
C51 H51C 0.9800 . ?
C52 H52A 0.9800 . ?
C52 H52B 0.9800 . ?
C52 H52C 0.9800 . ?
C53 C54 1.540(7) . ?
C53 C55 1.538(7) . ?
C53 C56 1.533(6) . ?
C54 H54A 0.9800 . ?
C54 H54B 0.9800 . ?
C54 H54C 0.9800 . ?
C55 H55A 0.9800 . ?
C55 H55B 0.9800 . ?
C55 H55C 0.9800 . ?
C56 H56A 0.9800 . ?
C56 H56B 0.9800 . ?
C56 H56C 0.9800 . ?
C57 C58 1.419(6) . ?
C57 C62 1.419(6) . ?
C58 C59 1.400(7) . ?
C58 C63 1.555(7) . ?
C59 H59 0.9500 . ?
C59 C60 1.382(8) . ?
C60 H60 0.9500 . ?
C60 C61 1.384(8) . ?
C61 H61 0.9500 . ?
C61 C62 1.402(7) . ?
C62 C67 1.538(6) . ?
C63 C64 1.537(7) . ?
C63 C65 1.533(8) . ?
C63 C66 1.547(7) . ?
C64 H64A 0.9800 . ?
C64 H64B 0.9800 . ?
C64 H64C 0.9800 . ?
C65 H65A 0.9800 . ?
C65 H65B 0.9800 . ?
C65 H65C 0.9800 . ?
C66 H66A 0.9800 . ?
C66 H66B 0.9800 . ?
C66 H66C 0.9800 . ?
C67 C68 1.542(6) . ?
C67 C69 1.542(7) . ?
C67 C70 1.540(8) . ?
C68 H68A 0.9800 . ?
C68 H68B 0.9800 . ?
C68 H68C 0.9800 . ?
C69 H69A 0.9800 . ?
C69 H69B 0.9800 . ?
C69 H69C 0.9800 . ?
C70 H70A 0.9800 . ?
C70 H70B 0.9800 . ?
C70 H70C 0.9800 . ?
C71 C72 1.429(7) . ?
C71 C76 1.436(6) . ?
C72 C73 1.394(7) . ?
C72 C77 1.537(7) . ?
C73 H73 0.9500 . ?
C73 C74 1.385(7) . ?
C74 H74 0.9500 . ?
C74 C75 1.372(8) . ?
C75 H75 0.9500 . ?
C75 C76 1.389(7) . ?
C76 C81 1.536(7) . ?
C77 C78 1.534(7) . ?
C77 C79 1.541(6) . ?
C77 C80 1.543(7) . ?
C78 H78A 0.9800 . ?
C78 H78B 0.9800 . ?
C78 H78C 0.9800 . ?
C79 H79A 0.9800 . ?
C79 H79B 0.9800 . ?
C79 H79C 0.9800 . ?
C80 H80A 0.9800 . ?
C80 H80B 0.9800 . ?
C80 H80C 0.9800 . ?
C81 C82 1.533(7) . ?
C81 C83 1.536(8) . ?
C81 C84 1.536(8) . ?
C82 H82A 0.9800 . ?
C82 H82B 0.9800 . ?
C82 H82C 0.9800 . ?
C83 H83A 0.9800 . ?
C83 H83B 0.9800 . ?
C83 H83C 0.9800 . ?
C84 H84A 0.9800 . ?
C84 H84B 0.9800 . ?
C84 H84C 0.9800 . ?
O9 C85 1.492(12) . ?
O9 C88 1.428(11) . ?
O9 Li1 1.938(12) . ?
O10 C89 1.495(12) . ?
O10 C92 1.483(11) . ?
O10 Li1 1.958(12) . ?
O11 C93 1.444(12) . ?
O11 C96 1.451(12) . ?
O11 Li1 1.945(11) . ?
O12 C97 1.483(11) . ?
O12 C100 1.465(12) . ?
O12 Li1 1.967(13) . ?
O13 C101 1.459(15) . ?
O13 C104 1.454(15) . ?
O13 Li1 1.989(15) . ?
O14 C109 1.478(15) . ?
O14 C112 1.451(16) . ?
O14 Li1 1.964(15) . ?
O15 C105 1.460(16) . ?
O15 C108 1.439(15) . ?
O15 Li1 1.998(15) . ?
O16 C113 1.461(13) . ?
O16 C116 1.465(16) . ?
O16 Li1 1.963(15) . ?
C85 H85A 0.9900 . ?
C85 H85B 0.9900 . ?
C85 C86 1.471(13) . ?
C86 H86A 0.9900 . ?
C86 H86B 0.9900 . ?
C86 C87 1.449(13) . ?
C87 H87A 0.9900 . ?
C87 H87B 0.9900 . ?
C87 C88 1.439(13) . ?
C88 H88A 0.9900 . ?
C88 H88B 0.9900 . ?
C89 H89A 0.9900 . ?
C89 H89B 0.9900 . ?
C89 C90 1.395(12) . ?
C90 H90A 0.9900 . ?
C90 H90B 0.9900 . ?
C90 C91 1.481(13) . ?
C91 H91A 0.9900 . ?
C91 H91B 0.9900 . ?
C91 C92 1.432(13) . ?
C92 H92A 0.9900 . ?
C92 H92B 0.9900 . ?
C93 H93A 0.9900 . ?
C93 H93B 0.9900 . ?
C93 C94 1.436(13) . ?
C94 H94A 0.9900 . ?
C94 H94B 0.9900 . ?
C94 C95 1.454(14) . ?
C95 H95A 0.9900 . ?
C95 H95B 0.9900 . ?
C95 C96 1.418(14) . ?
C96 H96A 0.9900 . ?
C96 H96B 0.9900 . ?
C97 H97A 0.9900 . ?
C97 H97B 0.9900 . ?
C97 C98 1.444(12) . ?
C98 H98A 0.9900 . ?
C98 H98B 0.9900 . ?
C98 C99 1.474(13) . ?
C99 H99A 0.9900 . ?
C99 H99B 0.9900 . ?
C99 C100 1.455(13) . ?
C100 H10D 0.9900 . ?
C100 H10E 0.9900 . ?
C101 H10F 0.9900 . ?
C101 H10G 0.9900 . ?
C101 C102 1.446(16) . ?
C102 H10H 0.9900 . ?
C102 H10I 0.9900 . ?
C102 C103 1.457(16) . ?
C103 H10J 0.9900 . ?
C103 H10K 0.9900 . ?
C103 C104 1.444(16) . ?
C104 H10L 0.9900 . ?
C104 H10M 0.9900 . ?
C105 H10N 0.9900 . ?
C105 H10O 0.9900 . ?
C105 C106 1.452(15) . ?
C106 H10P 0.9900 . ?
C106 H10Q 0.9900 . ?
C106 C107 1.483(13) . ?
C107 H10R 0.9900 . ?
C107 H10S 0.9900 . ?
C107 C108 1.445(16) . ?
C108 H10T 0.9900 . ?
C108 H10U 0.9900 . ?
C109 H10V 0.9900 . ?
C109 H10W 0.9900 . ?
C109 C110 1.439(16) . ?
C110 H11A 0.9900 . ?
C110 H11B 0.9900 . ?
C110 C111 1.61(2) . ?
C111 H11C 0.9900 . ?
C111 H11D 0.9900 . ?
C111 C112 1.422(16) . ?
C112 H11E 0.9900 . ?
C112 H11F 0.9900 . ?
C113 H11G 0.9900 . ?
C113 H11H 0.9900 . ?
C113 C114 1.424(16) . ?
C114 H11I 0.9900 . ?
C114 H11J 0.9900 . ?
C114 C115 1.468(16) . ?
C115 H11K 0.9900 . ?
C115 H11L 0.9900 . ?
C115 C116 1.449(15) . ?
C116 H11M 0.9900 . ?
C116 H11N 0.9900 . ?
O17 C117 1.423(15) . ?
O17 C120 1.491(15) . ?
C117 H11O 0.9900 . ?
C117 H11P 0.9900 . ?
C117 C118 1.490(14) . ?
C118 H11Q 0.9900 . ?
C118 H11R 0.9900 . ?
C118 C119 1.496(14) . ?
C119 H11S 0.9900 . ?
C119 H11T 0.9900 . ?
C119 C120 1.500(14) . ?
C120 H12D 0.9900 . ?
C120 H12E 0.9900 . ?
O18 C121 1.450(19) . ?
O18 C124 1.475(19) . ?
C121 H12F 0.9900 . ?
C121 H12G 0.9900 . ?
C121 C122 1.492(17) . ?
C122 H12H 0.9900 . ?
C122 H12I 0.9900 . ?
C122 C123 1.489(18) . ?
C123 H12J 0.9900 . ?
C123 H12K 0.9900 . ?
C123 C124 1.505(18) . ?
C124 H12L 0.9900 . ?
C124 H12M 0.9900 . ?
O19 C125 1.470(19) . ?
O19 C128 1.459(18) . ?
C125 H12N 0.9900 . ?
C125 H12O 0.9900 . ?
C125 C126 1.475(16) . ?
C126 H12P 0.9900 . ?
C126 H12Q 0.9900 . ?
C126 C127 1.494(17) . ?
C127 H12R 0.9900 . ?
C127 H12S 0.9900 . ?
C127 C128 1.480(16) . ?
C128 H12T 0.9900 . ?
C128 H12U 0.9900 . ?
O20 C129 1.471(18) . ?
O20 C132 1.464(18) . ?
C129 H12V 0.9900 . ?
C129 H12W 0.9900 . ?
C129 C130 1.477(16) . ?
C130 H13U 0.9900 . ?
C130 H13V 0.9900 . ?
C130 C131 1.495(16) . ?
C131 H13W 0.9900 . ?
C131 H13X 0.9900 . ?
C131 C132 1.467(16) . ?
C132 H13Y 0.9900 . ?
C132 H 0.9900 . ?
C133 H13D 0.9800 . ?
C133 H13E 0.9800 . ?
C133 H13F 0.9800 . ?
C133 C134 1.516(15) . ?
C134 H13G 0.9900 . ?
C134 H13H 0.9900 . ?
C134 C135 1.545(14) . ?
C135 H13I 0.9900 . ?
C135 H13J 0.9900 . ?
C135 C136 1.472(15) . ?
C136 H13K 0.9900 . ?
C136 H13L 0.9900 . ?
C136 C137 1.510(17) . ?
C137 H13M 0.9900 . ?
C137 H13N 0.9900 . ?
C137 C138 1.549(17) . ?
C138 H13O 0.9800 . ?
C138 H13P 0.9800 . ?
C138 H13Q 0.9800 . ?
C139 H13R 0.9800 . ?
C139 H13S 0.9800 . ?
C139 H13T 0.9800 . ?
C139 C140 1.523(12) . ?
C140 H14D 0.9900 . ?
C140 H14E 0.9900 . ?
C140 C141 1.526(10) . ?
C141 H14F 0.9900 . ?
C141 H14G 0.9900 . ?
C141 C142 1.512(11) . ?
C142 H14H 0.9900 . ?
C142 H14I 0.9900 . ?
C142 C143 1.520(12) . ?
C143 H14J 0.9900 . ?
C143 H14K 0.9900 . ?
C143 C144 1.491(13) . ?
C144 H14L 0.9800 . ?
C144 H14M 0.9800 . ?
C144 H14N 0.9800 . ?

loop_
_geom_torsion_atom_site_label_1
_geom_torsion_atom_site_label_2
_geom_torsion_atom_site_label_3
_geom_torsion_atom_site_label_4
_geom_torsion
_geom_torsion_site_symmetry_1
_geom_torsion_site_symmetry_2
_geom_torsion_site_symmetry_3
_geom_torsion_site_symmetry_4
_geom_torsion_publ_flag
U1 O2 C1 C2 -137.8(15) . . . . ?
U1 O2 C1 C6 40.7(19) . . . . ?
U1 O3 C15 C16 32.1(15) . . . . ?
U1 O3 C15 C20 -147.2(11) . . . . ?
U1 O4 C29 C30 -96.1(16) . . . . ?
U1 O4 C29 C34 83.3(17) . . . . ?
O2 C1 C2 C3 173.8(4) . . . . ?
O2 C1 C2 C7 -1.8(7) . . . . ?
O2 C1 C6 C5 -174.5(4) . . . . ?
O2 C1 C6 C11 5.2(6) . . . . ?
O3 C15 C16 C17 -177.0(5) . . . . ?
O3 C15 C16 C21 5.9(8) . . . . ?
O3 C15 C20 C19 177.5(5) . . . . ?
O3 C15 C20 C25 -3.0(7) . . . . ?
O4 C29 C30 C31 171.7(4) . . . . ?
O4 C29 C30 C35 -7.4(6) . . . . ?
O4 C29 C34 C33 -172.2(4) . . . . ?
O4 C29 C34 C39 5.7(6) . . . . ?
C1 C2 C3 C4 2.1(8) . . . . ?
C1 C2 C7 C8 -55.0(6) . . . . ?
C1 C2 C7 C9 -175.4(5) . . . . ?
C1 C2 C7 C10 68.4(6) . . . . ?
C1 C6 C11 C12 58.0(5) . . . . ?
C1 C6 C11 C13 -67.0(5) . . . . ?
C1 C6 C11 C14 176.1(4) . . . . ?
C2 C1 C6 C5 4.0(6) . . . . ?
C2 C1 C6 C11 -176.3(4) . . . . ?
C2 C3 C4 C5 1.3(8) . . . . ?
C3 C2 C7 C8 129.4(5) . . . . ?
C3 C2 C7 C9 8.9(7) . . . . ?
C3 C2 C7 C10 -107.2(5) . . . . ?
C3 C4 C5 C6 -2.1(9) . . . . ?
C4 C5 C6 C1 -0.6(8) . . . . ?
C4 C5 C6 C11 179.7(5) . . . . ?
C5 C6 C11 C12 -122.3(5) . . . . ?
C5 C6 C11 C13 112.7(5) . . . . ?
C5 C6 C11 C14 -4.2(6) . . . . ?
C6 C1 C2 C3 -4.7(6) . . . . ?
C6 C1 C2 C7 179.6(4) . . . . ?
C7 C2 C3 C4 177.9(5) . . . . ?
C15 C16 C17 C18 -1.5(9) . . . . ?
C15 C16 C21 C22 -7.6(7) . . . . ?
C15 C16 C21 C23 -128.4(5) . . . . ?
C15 C16 C21 C24 111.6(6) . . . . ?
C15 C20 C25 C26 64.2(6) . . . . ?
C15 C20 C25 C27 -60.0(6) . . . . ?
C15 C20 C25 C28 -178.6(5) . . . . ?
C16 C15 C20 C19 -1.8(8) . . . . ?
C16 C15 C20 C25 177.7(5) . . . . ?
C16 C17 C18 C19 0.2(10) . . . . ?
C17 C16 C21 C22 175.2(5) . . . . ?
C17 C16 C21 C23 54.4(6) . . . . ?
C17 C16 C21 C24 -65.6(6) . . . . ?
C17 C18 C19 C20 0.3(10) . . . . ?
C18 C19 C20 C15 0.5(9) . . . . ?
C18 C19 C20 C25 -179.0(6) . . . . ?
C19 C20 C25 C26 -116.3(6) . . . . ?
C19 C20 C25 C27 119.5(6) . . . . ?
C19 C20 C25 C28 0.9(7) . . . . ?
C20 C15 C16 C17 2.2(7) . . . . ?
C20 C15 C16 C21 -174.8(5) . . . . ?
C21 C16 C17 C18 176.0(6) . . . . ?
C29 C30 C31 C32 2.5(7) . . . . ?
C29 C30 C35 C36 69.0(5) . . . . ?
C29 C30 C35 C37 -53.5(6) . . . . ?
C29 C30 C35 C38 -172.8(4) . . . . ?
C29 C34 C39 C40 173.5(5) . . . . ?
C29 C34 C39 C41 -68.3(6) . . . . ?
C29 C34 C39 C42 55.2(6) . . . . ?
C30 C29 C34 C33 7.3(7) . . . . ?
C30 C29 C34 C39 -174.8(4) . . . . ?
C30 C31 C32 C33 3.2(8) . . . . ?
C31 C30 C35 C36 -110.1(5) . . . . ?
C31 C30 C35 C37 127.5(5) . . . . ?
C31 C30 C35 C38 8.1(6) . . . . ?
C31 C32 C33 C34 -3.7(8) . . . . ?
C32 C33 C34 C29 -1.5(7) . . . . ?
C32 C33 C34 C39 -179.4(5) . . . . ?
C33 C34 C39 C40 -8.6(7) . . . . ?
C33 C34 C39 C41 109.6(5) . . . . ?
C33 C34 C39 C42 -126.9(5) . . . . ?
C34 C29 C30 C31 -7.7(6) . . . . ?
C34 C29 C30 C35 173.2(4) . . . . ?
C35 C30 C31 C32 -178.4(5) . . . . ?
U2 O7 C57 C58 160.9(14) . . . . ?
U2 O7 C57 C62 -18.8(19) . . . . ?
U2 O8 C71 C72 -55.1(19) . . . . ?
U2 O8 C71 C76 123.4(16) . . . . ?
O6 C43 C44 C45 177.2(4) . . . . ?
O6 C43 C44 C49 -0.9(7) . . . . ?
O6 C43 C48 C47 -176.2(4) . . . . ?
O6 C43 C48 C53 2.4(7) . . . . ?
O7 C57 C58 C59 -178.9(5) . . . . ?
O7 C57 C58 C63 0.7(7) . . . . ?
O7 C57 C62 C61 178.5(5) . . . . ?
O7 C57 C62 C67 -2.7(8) . . . . ?
O8 C71 C72 C73 173.5(4) . . . . ?
O8 C71 C72 C77 -4.6(6) . . . . ?
O8 C71 C76 C75 -173.4(4) . . . . ?
O8 C71 C76 C81 6.5(6) . . . . ?
C43 C44 C45 C46 0.7(9) . . . . ?
C43 C44 C49 C50 65.6(6) . . . . ?
C43 C44 C49 C51 -177.2(5) . . . . ?
C43 C44 C49 C52 -57.7(6) . . . . ?
C43 C48 C53 C54 179.9(4) . . . . ?
C43 C48 C53 C55 61.7(6) . . . . ?
C43 C48 C53 C56 -61.7(6) . . . . ?
C44 C43 C48 C47 4.2(7) . . . . ?
C44 C43 C48 C53 -177.2(4) . . . . ?
C44 C45 C46 C47 0.8(10) . . . . ?
C45 C44 C49 C50 -112.3(6) . . . . ?
C45 C44 C49 C51 4.8(7) . . . . ?
C45 C44 C49 C52 124.4(6) . . . . ?
C45 C46 C47 C48 0.2(10) . . . . ?
C46 C47 C48 C43 -2.7(8) . . . . ?
C46 C47 C48 C53 178.6(5) . . . . ?
C47 C48 C53 C54 -1.5(6) . . . . ?
C47 C48 C53 C55 -119.8(5) . . . . ?
C47 C48 C53 C56 116.9(5) . . . . ?
C48 C43 C44 C45 -3.2(7) . . . . ?
C48 C43 C44 C49 178.7(4) . . . . ?
C49 C44 C45 C46 178.8(6) . . . . ?
C57 C58 C59 C60 0.7(10) . . . . ?
C57 C58 C63 C64 -62.8(6) . . . . ?
C57 C58 C63 C65 60.1(6) . . . . ?
C57 C58 C63 C66 178.8(5) . . . . ?
C57 C62 C67 C68 3.4(8) . . . . ?
C57 C62 C67 C69 -116.9(5) . . . . ?
C57 C62 C67 C70 123.1(5) . . . . ?
C58 C57 C62 C61 -1.2(8) . . . . ?
C58 C57 C62 C67 177.6(5) . . . . ?
C58 C59 C60 C61 -1.9(11) . . . . ?
C59 C58 C63 C64 116.8(6) . . . . ?
C59 C58 C63 C65 -120.3(6) . . . . ?
C59 C58 C63 C66 -1.6(8) . . . . ?
C59 C60 C61 C62 1.5(11) . . . . ?
C60 C61 C62 C57 0.1(9) . . . . ?
C60 C61 C62 C67 -178.9(6) . . . . ?
C61 C62 C67 C68 -177.7(5) . . . . ?
C61 C62 C67 C69 62.0(6) . . . . ?
C61 C62 C67 C70 -58.0(6) . . . . ?
C62 C57 C58 C59 0.9(8) . . . . ?
C62 C57 C58 C63 -179.5(5) . . . . ?
C63 C58 C59 C60 -178.9(6) . . . . ?
C71 C72 C73 C74 1.3(7) . . . . ?
C71 C72 C77 C78 -56.3(6) . . . . ?
C71 C72 C77 C79 67.7(5) . . . . ?
C71 C72 C77 C80 -174.2(4) . . . . ?
C71 C76 C81 C82 174.7(5) . . . . ?
C71 C76 C81 C83 -67.5(6) . . . . ?
C71 C76 C81 C84 56.4(6) . . . . ?
C72 C71 C76 C75 5.1(6) . . . . ?
C72 C71 C76 C81 -175.0(4) . . . . ?
C72 C73 C74 C75 2.4(8) . . . . ?
C73 C72 C77 C78 125.5(5) . . . . ?
C73 C72 C77 C79 -110.4(5) . . . . ?
C73 C72 C77 C80 7.6(6) . . . . ?
C73 C74 C75 C76 -2.2(8) . . . . ?
C74 C75 C76 C71 -1.5(8) . . . . ?
C74 C75 C76 C81 178.5(5) . . . . ?
C75 C76 C81 C82 -5.4(7) . . . . ?
C75 C76 C81 C83 112.4(5) . . . . ?
C75 C76 C81 C84 -123.6(5) . . . . ?
C76 C71 C72 C73 -5.0(6) . . . . ?
C76 C71 C72 C77 176.9(4) . . . . ?
C77 C72 C73 C74 179.5(5) . . . . ?
O9 C85 C86 C87 28.9(17) . . . . ?
O10 C89 C90 C91 39.8(18) . . . . ?
O11 C93 C94 C95 11(2) . . . . ?
O12 C97 C98 C99 12.8(19) . . . . ?
O13 C101 C102 C103 -44(3) . . . . ?
O14 C109 C110 C111 43(3) . . . . ?
O15 C105 C106 C107 4(5) . . . . ?
O16 C113 C114 C115 -14(4) . . . . ?
C85 O9 C88 C87 9.9(18) . . . . ?
C85 C86 C87 C88 -23.6(18) . . . . ?
C86 C87 C88 O9 8.5(19) . . . . ?
C88 O9 C85 C86 -24.1(17) . . . . ?
C89 O10 C92 C91 -1.9(16) . . . . ?
C89 C90 C91 C92 -42(2) . . . . ?
C90 C91 C92 O10 25.4(18) . . . . ?
C92 O10 C89 C90 -23.8(15) . . . . ?
C93 O11 C96 C95 -3.8(17) . . . . ?
C93 C94 C95 C96 -15(3) . . . . ?
C94 C95 C96 O11 11(2) . . . . ?
C96 O11 C93 C94 -4.6(19) . . . . ?
C97 O12 C100 C99 -28.7(18) . . . . ?
C97 C98 C99 C100 -29.6(19) . . . . ?
C98 C99 C100 O12 36.4(19) . . . . ?
C100 O12 C97 C98 9.3(18) . . . . ?
C101 O13 C104 C103 -8(3) . . . . ?
C101 C102 C103 C104 40(3) . . . . ?
C102 C103 C104 O13 -20(3) . . . . ?
C104 O13 C101 C102 33(3) . . . . ?
C105 O15 C108 C107 39(4) . . . . ?
C105 C106 C107 C108 18(5) . . . . ?
C106 C107 C108 O15 -37(4) . . . . ?
C108 O15 C105 C106 -23(4) . . . . ?
C109 O14 C112 C111 39(4) . . . . ?
C109 C110 C111 C112 -23(4) . . . . ?
C110 C111 C112 O14 -10(4) . . . . ?
C112 O14 C109 C110 -53(3) . . . . ?
C113 O16 C116 C115 -25(5) . . . . ?
C113 C114 C115 C116 1(5) . . . . ?
C114 C115 C116 O16 13(4) . . . . ?
C116 O16 C113 C114 25(4) . . . . ?
Li1 O9 C85 C86 126.6(12) . . . . ?
Li1 O9 C88 C87 -143.7(12) . . . . ?
Li1 O10 C89 C90 -173.9(10) . . . . ?
Li1 O10 C92 C91 147.6(12) . . . . ?
Li1 O11 C93 C94 162.2(13) . . . . ?
Li1 O11 C96 C95 -168.2(12) . . . . ?
Li1 O12 C97 C98 -142.3(12) . . . . ?
Li1 O12 C100 C99 112.5(18) . . . . ?
Li1 O13 C101 C102 -114(2) . . . . ?
Li1 O13 C104 C103 139(2) . . . . ?
Li1 O14 C109 C110 160(3) . . . . ?
Li1 O14 C112 C111 -170(3) . . . . ?
Li1 O15 C105 C106 -148(3) . . . . ?
Li1 O15 C108 C107 -169(3) . . . . ?
Li1 O16 C113 C114 -132(3) . . . . ?
Li1 O16 C116 C115 135(3) . . . . ?
O17 C117 C118 C119 4(2) . . . . ?
C117 O17 C120 C119 -41(3) . . . . ?
C117 C118 C119 C120 -29(2) . . . . ?
C118 C119 C120 O17 43(2) . . . . ?
C120 O17 C117 C118 23(2) . . . . ?
O18 C121 C122 C123 18(5) . . . . ?
C121 O18 C124 C123 59(5) . . . . ?
C121 C122 C123 C124 18(5) . . . . ?
C122 C123 C124 O18 -45(4) . . . . ?
C124 O18 C121 C122 -48(4) . . . . ?
O19 C125 C126 C127 -8(4) . . . . ?
C125 O19 C128 C127 -28(4) . . . . ?
C125 C126 C127 C128 -9(4) . . . . ?
C126 C127 C128 O19 23(4) . . . . ?
C128 O19 C125 C126 23(4) . . . . ?
O20 C129 C130 C131 -15(4) . . . . ?
C129 O20 C132 C131 -38(3) . . . . ?
C129 C130 C131 C132 -9(4) . . . . ?
C130 C131 C132 O20 30(3) . . . . ?
C132 O20 C129 C130 34(3) . . . . ?
C133 C134 C135 C136 -178.4(10) . . . . ?
C134 C135 C136 C137 -178.8(11) . . . . ?
C135 C136 C137 C138 61.9(18) . . . . ?
C139 C140 C141 C142 179.8(8) . . . . ?
C140 C141 C142 C143 -172.7(7) . . . . ?
C141 C142 C143 C144 -68.6(11) . . . . ?

loop_
_twin_individual_id
_twin_individual_mass_fraction_refined
_oxdiff_twin_reflns_isolated
_oxdiff_twin_reflns_overlapped
_twin_individual_twin_lattice_type
_twin_individual_twin_matrix_11
_twin_individual_twin_matrix_12
_twin_individual_twin_matrix_13
_twin_individual_twin_matrix_21
_twin_individual_twin_matrix_22
_twin_individual_twin_matrix_23
_twin_individual_twin_matrix_31
_twin_individual_twin_matrix_32
_twin_individual_twin_matrix_33
1 0.8790(11) 40881 35439 ref 1.0000 0.0000 0.0000 0.0000 1.0000 0.0000 0.0000 0.0000 1.0000
2 0.1210(11) 0 35439 nmt 1.0026 0.1994 0.2219 -0.0062 -1.0003 -0.0004 -0.0062 -0.0009 -1.0005

loop_
_exptl_oxdiff_crystal_face_indexfrac_h
_exptl_oxdiff_crystal_face_indexfrac_k
_exptl_oxdiff_crystal_face_indexfrac_l
_exptl_oxdiff_crystal_face_x
_exptl_oxdiff_crystal_face_y
_exptl_oxdiff_crystal_face_z
1.0001 1.9996 -1.9996 0.0052 -0.2203 0.0185
-0.0003 -0.0001 -0.9997 0.0016 -0.0390 -0.0648
-1.0014 -1.9999 -1.9992 0.0013 0.0641 -0.2775
-1.0007 -1.9998 0.0002 -0.0020 0.1422 -0.1480
-1.0001 -1.9996 1.9996 -0.0052 0.2203 -0.0185
0.0003 0.0001 0.9997 -0.0016 0.0390 0.0648
1.0011 1.9998 0.9995 0.0004 -0.1031 0.2128
1.0007 1.9998 -0.0002 0.0020 -0.1422 0.1480
1.0004 1.9997 -0.9999 0.0036 -0.1812 0.0832
1.0002 -1.9998 1.9996 -0.1695 0.1258 0.0728
-1.0002 1.9998 -1.9996 0.1695 -0.1258 -0.0728
0.0009 1.9999 0.9995 0.0825 -0.0559 0.1671
-0.0009 -1.9999 -0.9995 -0.0825 0.0559 -0.1671
-4.5015 6.9381 -10.3262 0.6780 -0.5203 -0.5192
-2.5300 -5.2515 -9.5085 0.0019 -0.0028 -1.0000
-3.9302 10.8615 -7.0706 0.7910 -0.6064 -0.0815
2.5230 5.2729 9.4966 -0.0004 0.0016 1.0000
7.9081 -6.1109 5.2088 -0.9148 0.1203 0.3856
-2.0001 2.0000 -0.9998 0.2500 -0.0396 -0.0537
-2.0007 1.0000 -1.9995 0.2095 -0.0312 -0.1696
-3.0647 9.7952 6.0248 0.6542 -0.0850 0.7515
-6.3189 4.2939 9.6522 0.6842 0.4715 0.5564
-9.0417 -1.7268 -1.2113 0.6717 0.4614 -0.5795
0.9993 -1.0002 -1.9994 -0.1210 -0.0778 -0.1350
1.0002 0.9997 -0.9998 -0.0385 -0.1337 0.0321
-1.0002 -0.9997 0.9998 0.0385 0.1337 -0.0321
4.8728 -10.3807 6.5437 -0.8473 0.5185 0.1150
5.1766 -5.2280 10.2412 -0.6613 0.4040 0.6320
9.4392 -2.9656 0.9432 -0.9014 -0.2679 0.3402
6.8000 -6.9896 -6.6601 -0.8419 -0.2494 -0.4786
7.8319 0.7591 5.6519 -0.6202 -0.1849 0.7624
9.2084 1.6789 -5.1306 -0.6773 -0.7148 0.1740
2.0006 0.9997 -0.0001 -0.1222 -0.1419 0.1425
1.0008 0.9999 0.9996 -0.0417 -0.0557 0.1616
4.2214 7.2051 -11.3446 -0.0254 -0.9845 -0.1733
-1.0417 7.7041 -12.1173 0.4290 -0.7900 -0.4381
-0.0000 0.9998 -0.9998 0.0437 -0.0865 -0.0136
0.0000 -0.9998 0.9998 -0.0437 0.0865 0.0136
